data_7003352
loop_
_publ_author_name
'Jensen, Thomas B.'
'Scopelliti, Rosario'
'B\"unzli, Jean-Claude G.'

_publ_section_title
;
 Tuning the self-assembly of lanthanide triple stranded
 heterobimetallic helicates by ligand design
;
_journal_issue 8
_journal_name_full 'Dalton Transactions'
_journal_page_first 1027
_journal_page_last 1036
_journal_paper_doi 10.1039/b715672c
_journal_year 2008
_chemical_formula_moiety 'C141 H156 N30 Nd2 O3, C5 H12 O, 6(C2 H3 N), 6(Cl O4)'
_chemical_formula_sum 'C158 H186 Cl6 N36 Nd2 O28'
_chemical_formula_weight 3538.61
_chemical_name_systematic
;
?
;
_space_group_IT_number 14
_symmetry_cell_setting monoclinic
_symmetry_space_group_name_Hall '-P 2ybc'
_symmetry_space_group_name_H-M 'P 1 21/c 1'
_atom_sites_solution_hydrogens geom
_atom_sites_solution_primary direct
_atom_sites_solution_secondary difmap
_audit_creation_method SHELXL-97
_cell_angle_alpha 90.00
_cell_angle_beta 101.72(3)
_cell_angle_gamma 90.00
_cell_formula_units_Z 4
_cell_length_a 21.324(4)
_cell_length_b 24.860(5)
_cell_length_c 31.875(6)
_cell_measurement_reflns_used 21
_cell_measurement_temperature 100(2)
_cell_measurement_theta_max 10.748
_cell_measurement_theta_min 3.691
_cell_volume 16545(6)
_computing_cell_refinement 'Dirax/lsq (Duisenberg & Schreurs, 1989-2000)'
_computing_data_collection 'Collect (Bruker AXS BV, 1997-2004)'
_computing_data_reduction 'EvalCCD (Duisenberg & Schreurs, 1990-2000)'
_computing_molecular_graphics 'Bruker SHELXTL'
_computing_publication_material 'Bruker SHELXTL'
_computing_structure_refinement 'SHELXL-97 (Sheldrick, 1997)'
_computing_structure_solution 'SHELXS-97 (Sheldrick, 1990)'
_diffrn_ambient_temperature 100(2)
_diffrn_measured_fraction_theta_full 0.985
_diffrn_measured_fraction_theta_max 0.985
_diffrn_measurement_device_type 'Bruker APEX II CCD'
_diffrn_measurement_method 'phi and omega scans'
_diffrn_radiation_monochromator graphite
_diffrn_radiation_source 'fine-focus sealed tube'
_diffrn_radiation_type MoK\a
_diffrn_radiation_wavelength 0.71073
_diffrn_reflns_av_R_equivalents 0.1600
_diffrn_reflns_av_sigmaI/netI 0.1841
_diffrn_reflns_limit_h_max 20
_diffrn_reflns_limit_h_min -20
_diffrn_reflns_limit_k_max 23
_diffrn_reflns_limit_k_min -22
_diffrn_reflns_limit_l_max 30
_diffrn_reflns_limit_l_min -29
_diffrn_reflns_number 48343
_diffrn_reflns_theta_full 19.78
_diffrn_reflns_theta_max 19.78
_diffrn_reflns_theta_min 2.92
_exptl_absorpt_coefficient_mu 0.798
_exptl_absorpt_correction_type none
_exptl_crystal_colour colourless
_exptl_crystal_density_diffrn 1.421
_exptl_crystal_density_method 'not measured'
_exptl_crystal_description irregular
_exptl_crystal_F_000 7328
_exptl_crystal_size_max 0.13
_exptl_crystal_size_mid 0.10
_exptl_crystal_size_min 0.06
_refine_diff_density_max 1.558
_refine_diff_density_min -0.885
_refine_diff_density_rms 0.167
_refine_ls_extinction_method none
_refine_ls_goodness_of_fit_ref 1.081
_refine_ls_hydrogen_treatment riding
_refine_ls_matrix_type full
_refine_ls_number_parameters 961
_refine_ls_number_reflns 14755
_refine_ls_number_restraints 0
_refine_ls_restrained_S_all 1.081
_refine_ls_R_factor_all 0.2030
_refine_ls_R_factor_gt 0.1046
_refine_ls_shift/su_max 0.001
_refine_ls_shift/su_mean 0.000
_refine_ls_structure_factor_coef Fsqd
_refine_ls_weighting_details 'calc w=1/[\s^2^(Fo^2^)+(0.0001P)^2^+595.7965P] where P=(Fo^2^+2Fc^2^)/3'
_refine_ls_weighting_scheme calc
_refine_ls_wR_factor_gt 0.2002
_refine_ls_wR_factor_ref 0.2530
_reflns_number_gt 8284
_reflns_number_total 14755
_reflns_threshold_expression >2sigma(I)
_cod_data_source_file b715672c.txt
_cod_data_source_block tj295
_cod_depositor_comments
;
The following automatic conversions were performed:
'_symmetry_cell_setting' value 'Monoclinic' changed to 'monoclinic'
according to '/home/saulius/struct/CIF-dictionaries/cif_core.dic'
dictionary named 'cif_core.dic' version 2.4.1 from 2010-06-29.

Automatic conversion script
Id: cif_fix_enum 1527 2010-12-29 10:47:43Z saulius 
;
_cod_original_sg_symbol_H-M P2(1)/c
_cod_database_code 7003352

loop_
_symmetry_equiv_pos_as_xyz
'x, y, z'
'-x, y+1/2, -z+1/2'
'-x, -y, -z'
'x, -y-1/2, z-1/2'

loop_
_atom_site_label
_atom_site_type_symbol
_atom_site_fract_x
_atom_site_fract_y
_atom_site_fract_z
_atom_site_U_iso_or_equiv
_atom_site_adp_type
_atom_site_occupancy
_atom_site_symmetry_multiplicity
_atom_site_calc_flag
_atom_site_refinement_flags
_atom_site_disorder_assembly
_atom_site_disorder_group
Nd1 Nd 0.37814(5) 0.01726(4) 0.14320(3) 0.0188(3) Uani 1 1 d . . .
Nd2 Nd 0.13803(5) 0.04050(4) 0.34993(4) 0.0256(3) Uani 1 1 d . . .
O1 O 0.0616(6) 0.1062(5) 0.3678(4) 0.027(3) Uiso 1 1 d . . .
O2 O 0.0690(6) -0.0156(5) 0.3831(4) 0.033(4) Uiso 1 1 d . . .
O3 O 0.1893(7) 0.0548(5) 0.4246(5) 0.040(4) Uiso 1 1 d . . .
N1 N 0.3741(7) 0.0447(6) 0.0611(5) 0.022(4) Uiso 1 1 d . . .
N2 N 0.3039(8) 0.0826(6) 0.0058(5) 0.029(4) Uiso 1 1 d . . .
N3 N 0.2887(7) -0.0219(6) 0.0855(5) 0.026(4) Uiso 1 1 d . . .
N4 N 0.3040(7) -0.0562(6) 0.1680(5) 0.021(4) Uiso 1 1 d . . .
N5 N 0.2688(8) -0.1401(7) 0.1472(6) 0.033(5) Uiso 1 1 d . . .
N6 N 0.2613(7) 0.0610(6) 0.3456(5) 0.023(4) Uiso 1 1 d . . .
N7 N 0.3392(7) 0.0885(6) 0.3991(5) 0.025(4) Uiso 1 1 d . . .
N8 N 0.1780(8) 0.1394(6) 0.3661(5) 0.031(5) Uiso 1 1 d . . .
N9 N 0.0171(8) 0.1886(6) 0.3502(5) 0.029(4) Uiso 1 1 d . . .
N10 N 0.1230(11) -0.0719(9) -0.0021(8) 0.076(7) Uiso 1 1 d . . .
N11 N 0.4227(7) -0.0757(6) 0.1193(5) 0.020(4) Uiso 1 1 d . . .
N12 N 0.4310(7) -0.1620(6) 0.1403(5) 0.025(4) Uiso 1 1 d . . .
N13 N 0.4503(7) -0.0387(6) 0.2034(5) 0.017(4) Uiso 1 1 d . . .
N14 N 0.4015(7) 0.0549(6) 0.2222(5) 0.018(4) Uiso 1 1 d . . .
N15 N 0.4613(7) 0.0603(6) 0.2896(5) 0.018(4) Uiso 1 1 d . . .
N16 N 0.0981(8) 0.0944(6) 0.2771(5) 0.026(4) Uiso 1 1 d . . .
N17 N 0.0272(8) 0.1175(6) 0.2188(5) 0.032(5) Uiso 1 1 d . . .
N18 N 0.0212(7) 0.0190(6) 0.3040(5) 0.026(4) Uiso 1 1 d . . .
N19 N 0.0104(8) -0.0935(6) 0.3695(5) 0.030(5) Uiso 1 1 d . . .
N20 N 0.5980(8) -0.1210(7) 0.2888(6) 0.040(5) Uiso 1 1 d . . .
N21 N 0.4944(7) 0.0558(6) 0.1509(5) 0.019(4) Uiso 1 1 d . . .
N22 N 0.5571(7) 0.1257(6) 0.1810(5) 0.017(4) Uiso 1 1 d . . .
N23 N 0.3865(7) 0.1214(6) 0.1370(5) 0.022(4) Uiso 1 1 d . . .
N24 N 0.2702(7) 0.0751(6) 0.1353(5) 0.022(4) Uiso 1 1 d . . .
N25 N 0.2126(9) 0.1438(7) 0.1013(6) 0.041(5) Uiso 1 1 d . . .
N26 N 0.1592(7) -0.0479(6) 0.3086(5) 0.023(4) Uiso 1 1 d . . .
N27 N 0.1850(8) -0.1330(6) 0.3017(5) 0.030(5) Uiso 1 1 d . . .
N28 N 0.1999(7) -0.0436(6) 0.3939(5) 0.029(4) Uiso 1 1 d . . .
N29 N 0.1865(8) 0.0251(7) 0.4899(6) 0.040(5) Uiso 1 1 d . . .
N30 N 0.4046(9) 0.2685(7) 0.0765(6) 0.047(5) Uiso 1 1 d . . .
C1 C 0.4051(10) 0.0842(8) 0.0416(7) 0.027(5) Uiso 1 1 d . . .
C2 C 0.4715(10) 0.1012(8) 0.0504(7) 0.034(6) Uiso 1 1 d . . .
H2A H 0.5026 0.0854 0.0725 0.040 Uiso 1 1 calc R . .
C3 C 0.4867(12) 0.1421(9) 0.0244(7) 0.044(6) Uiso 1 1 d . . .
H3A H 0.5295 0.1552 0.0297 0.053 Uiso 1 1 calc R . .
C4 C 0.4423(10) 0.1648(8) -0.0090(7) 0.032(6) Uiso 1 1 d . . .
H4A H 0.4560 0.1919 -0.0261 0.038 Uiso 1 1 calc R . .
C5 C 0.3803(9) 0.1495(7) -0.0177(6) 0.025(5) Uiso 1 1 d . . .
H5A H 0.3502 0.1661 -0.0401 0.030 Uiso 1 1 calc R . .
C6 C 0.3615(10) 0.1082(8) 0.0071(7) 0.030(6) Uiso 1 1 d . . .
C7 C 0.3158(9) 0.0430(8) 0.0393(6) 0.023(5) Uiso 1 1 d . . .
C8 C 0.2701(10) 0.0018(8) 0.0477(7) 0.031(6) Uiso 1 1 d . . .
C9 C 0.2162(10) -0.0130(9) 0.0167(7) 0.041(6) Uiso 1 1 d . . .
H9A H 0.2056 0.0052 -0.0100 0.050 Uiso 1 1 calc R . .
C10 C 0.1787(12) -0.0555(10) 0.0265(8) 0.056(7) Uiso 1 1 d . . .
C11 C 0.1968(10) -0.0815(8) 0.0662(7) 0.033(6) Uiso 1 1 d . . .
H11A H 0.1724 -0.1104 0.0740 0.040 Uiso 1 1 calc R . .
C12 C 0.2511(9) -0.0635(7) 0.0932(6) 0.023(5) Uiso 1 1 d . . .
C13 C 0.2740(9) -0.0871(8) 0.1348(6) 0.026(5) Uiso 1 1 d . . .
C14 C 0.2948(10) -0.1430(8) 0.1912(7) 0.028(5) Uiso 1 1 d . . .
C15 C 0.3036(9) -0.1851(8) 0.2198(6) 0.024(5) Uiso 1 1 d . . .
H15A H 0.2901 -0.2206 0.2114 0.029 Uiso 1 1 calc R . .
C16 C 0.3331(10) -0.1729(8) 0.2615(7) 0.032(6) Uiso 1 1 d . . .
H16A H 0.3424 -0.2013 0.2817 0.039 Uiso 1 1 calc R . .
C17 C 0.3503(10) -0.1186(8) 0.2755(7) 0.035(6) Uiso 1 1 d . . .
C18 C 0.3415(9) -0.0785(7) 0.2458(6) 0.020(5) Uiso 1 1 d . . .
H18A H 0.3531 -0.0426 0.2543 0.023 Uiso 1 1 calc R . .
C19 C 0.3152(9) -0.0902(7) 0.2029(6) 0.020(5) Uiso 1 1 d . . .
C20 C 0.3836(9) -0.1086(7) 0.3223(6) 0.019(5) Uiso 1 1 d . . .
H20A H 0.3707 -0.1379 0.3399 0.023 Uiso 1 1 calc R . .
H20B H 0.4303 -0.1121 0.3242 0.023 Uiso 1 1 calc R . .
C21 C 0.3721(9) -0.0570(7) 0.3425(6) 0.021(5) Uiso 1 1 d . . .
C22 C 0.4177(10) -0.0386(9) 0.3789(7) 0.037(6) Uiso 1 1 d . . .
H22A H 0.4544 -0.0604 0.3885 0.044 Uiso 1 1 calc R . .
C23 C 0.4131(10) 0.0080(8) 0.4012(7) 0.032(6) Uiso 1 1 d . . .
H23A H 0.4448 0.0180 0.4254 0.038 Uiso 1 1 calc R . .
C24 C 0.3580(9) 0.0406(7) 0.3860(6) 0.019(5) Uiso 1 1 d . . .
C25 C 0.3093(8) 0.0235(7) 0.3517(6) 0.017(5) Uiso 1 1 d . . .
C26 C 0.3162(9) -0.0243(7) 0.3294(6) 0.027(5) Uiso 1 1 d . . .
H26A H 0.2838 -0.0349 0.3057 0.032 Uiso 1 1 calc R . .
C27 C 0.2812(9) 0.0995(7) 0.3740(6) 0.020(5) Uiso 1 1 d . . .
C28 C 0.2411(10) 0.1491(8) 0.3779(6) 0.027(5) Uiso 1 1 d . . .
C29 C 0.2639(10) 0.1985(7) 0.3923(6) 0.022(5) Uiso 1 1 d . . .
H29A H 0.3086 0.2058 0.3979 0.027 Uiso 1 1 calc R . .
C30 C 0.2214(10) 0.2372(8) 0.3985(6) 0.029(6) Uiso 1 1 d . . .
H30A H 0.2366 0.2715 0.4091 0.035 Uiso 1 1 calc R . .
C31 C 0.1572(10) 0.2271(8) 0.3897(7) 0.034(6) Uiso 1 1 d . . .
H31A H 0.1275 0.2529 0.3958 0.041 Uiso 1 1 calc R . .
C32 C 0.1364(9) 0.1772(8) 0.3711(6) 0.026(5) Uiso 1 1 d . . .
C33 C 0.0670(10) 0.1552(9) 0.3626(7) 0.032(6) Uiso 1 1 d . . .
C34 C 0.0158(12) 0.2434(9) 0.3321(7) 0.047(7) Uiso 1 1 d . . .
H34A H -0.0144 0.2656 0.3445 0.056 Uiso 1 1 calc R . .
H34B H 0.0589 0.2595 0.3410 0.056 Uiso 1 1 calc R . .
C35 C -0.0028(11) 0.2460(9) 0.2851(7) 0.044(6) Uiso 1 1 d . . .
H35A H -0.0004 0.2833 0.2756 0.066 Uiso 1 1 calc R . .
H35B H -0.0467 0.2327 0.2759 0.066 Uiso 1 1 calc R . .
H35C H 0.0263 0.2236 0.2724 0.066 Uiso 1 1 calc R . .
C36 C -0.0484(10) 0.1653(9) 0.3501(7) 0.038(6) Uiso 1 1 d . . .
H36A H -0.0508 0.1283 0.3382 0.046 Uiso 1 1 calc R . .
H36B H -0.0814 0.1873 0.3313 0.046 Uiso 1 1 calc R . .
C37 C -0.0623(13) 0.1637(10) 0.3948(8) 0.064(8) Uiso 1 1 d . . .
H37A H -0.1070 0.1532 0.3933 0.096 Uiso 1 1 calc R . .
H37B H -0.0548 0.1994 0.4080 0.096 Uiso 1 1 calc R . .
H37C H -0.0340 0.1374 0.4122 0.096 Uiso 1 1 calc R . .
C38 C 0.2443(11) 0.0965(9) -0.0260(7) 0.048(7) Uiso 1 1 d . . .
H38A H 0.2433 0.1358 -0.0310 0.057 Uiso 1 1 calc R . .
H38B H 0.2065 0.0869 -0.0139 0.057 Uiso 1 1 calc R . .
C39 C 0.2400(11) 0.0676(9) -0.0684(7) 0.050(7) Uiso 1 1 d . . .
H39A H 0.1971 0.0727 -0.0861 0.075 Uiso 1 1 calc R . .
H39B H 0.2480 0.0292 -0.0631 0.075 Uiso 1 1 calc R . .
H39C H 0.2720 0.0824 -0.0833 0.075 Uiso 1 1 calc R . .
C40 C 0.1075(17) -0.0485(14) -0.0481(11) 0.107(12) Uiso 1 1 d . . .
H40A H 0.1467 -0.0382 -0.0583 0.129 Uiso 1 1 calc R . .
H40B H 0.0816 -0.0736 -0.0688 0.129 Uiso 1 1 calc R . .
C41 C 0.0705(18) -0.0016(15) -0.0396(13) 0.130(14) Uiso 1 1 d . . .
H41A H 0.0551 0.0180 -0.0664 0.195 Uiso 1 1 calc R . .
H41B H 0.0978 0.0221 -0.0190 0.195 Uiso 1 1 calc R . .
H41C H 0.0339 -0.0135 -0.0277 0.195 Uiso 1 1 calc R . .
C42 C 0.0853(18) -0.1217(14) 0.0064(12) 0.110(12) Uiso 1 1 d . . .
H42A H 0.0782 -0.1200 0.0361 0.132 Uiso 1 1 calc R . .
H42B H 0.0428 -0.1211 -0.0132 0.132 Uiso 1 1 calc R . .
C43 C 0.118(2) -0.1738(19) 0.0004(16) 0.18(2) Uiso 1 1 d . . .
H43A H 0.0882 -0.2037 0.0006 0.269 Uiso 1 1 calc R . .
H43B H 0.1554 -0.1785 0.0237 0.269 Uiso 1 1 calc R . .
H43C H 0.1319 -0.1732 -0.0271 0.269 Uiso 1 1 calc R . .
C44 C 0.2516(9) -0.1875(8) 0.1202(7) 0.028(5) Uiso 1 1 d . . .
H44A H 0.2847 -0.2155 0.1288 0.033 Uiso 1 1 calc R . .
H44B H 0.2516 -0.1777 0.0901 0.033 Uiso 1 1 calc R . .
C45 C 0.1847(9) -0.2117(8) 0.1226(7) 0.031(6) Uiso 1 1 d . . .
H45A H 0.1691 -0.2337 0.0971 0.046 Uiso 1 1 calc R . .
H45B H 0.1544 -0.1824 0.1239 0.046 Uiso 1 1 calc R . .
H45C H 0.1888 -0.2341 0.1483 0.046 Uiso 1 1 calc R . .
C46 C 0.3723(10) 0.1168(8) 0.4389(7) 0.033(6) Uiso 1 1 d . . .
H46A H 0.3408 0.1400 0.4492 0.040 Uiso 1 1 calc R . .
H46B H 0.3875 0.0896 0.4613 0.040 Uiso 1 1 calc R . .
C47 C 0.4279(10) 0.1507(9) 0.4335(7) 0.041(6) Uiso 1 1 d . . .
H47A H 0.4473 0.1672 0.4610 0.062 Uiso 1 1 calc R . .
H47B H 0.4132 0.1790 0.4123 0.062 Uiso 1 1 calc R . .
H47C H 0.4597 0.1282 0.4235 0.062 Uiso 1 1 calc R . .
C48 C 0.4016(9) -0.1080(8) 0.0832(6) 0.024(5) Uiso 1 1 d . . .
C49 C 0.3785(9) -0.0946(8) 0.0405(6) 0.027(5) Uiso 1 1 d . . .
H49A H 0.3742 -0.0582 0.0314 0.033 Uiso 1 1 calc R . .
C50 C 0.3618(10) -0.1369(8) 0.0114(7) 0.037(6) Uiso 1 1 d . . .
H50A H 0.3480 -0.1295 -0.0183 0.045 Uiso 1 1 calc R . .
C51 C 0.3656(11) -0.1902(9) 0.0262(8) 0.045(7) Uiso 1 1 d . . .
H51A H 0.3502 -0.2176 0.0059 0.055 Uiso 1 1 calc R . .
C52 C 0.3899(9) -0.2058(8) 0.0677(6) 0.027(5) Uiso 1 1 d . . .
H52A H 0.3943 -0.2425 0.0762 0.033 Uiso 1 1 calc R . .
C53 C 0.4079(9) -0.1626(7) 0.0967(6) 0.021(5) Uiso 1 1 d . . .
C54 C 0.4416(9) -0.1110(8) 0.1525(6) 0.025(5) Uiso 1 1 d . . .
C55 C 0.4711(9) -0.0899(7) 0.1955(6) 0.020(5) Uiso 1 1 d . . .
C56 C 0.5201(9) -0.1188(8) 0.2222(6) 0.020(5) Uiso 1 1 d . . .
H56A H 0.5333 -0.1531 0.2141 0.024 Uiso 1 1 calc R . .
C57 C 0.5477(9) -0.0958(8) 0.2601(6) 0.025(5) Uiso 1 1 d . . .
C58 C 0.5280(9) -0.0442(8) 0.2699(6) 0.023(5) Uiso 1 1 d . . .
H58A H 0.5477 -0.0275 0.2961 0.028 Uiso 1 1 calc R . .
C59 C 0.4806(9) -0.0179(8) 0.2421(6) 0.024(5) Uiso 1 1 d . . .
C60 C 0.4497(8) 0.0331(7) 0.2511(6) 0.017(5) Uiso 1 1 d . . .
C61 C 0.4190(10) 0.1026(8) 0.2844(7) 0.035(6) Uiso 1 1 d . . .
C62 C 0.4083(9) 0.1437(7) 0.3130(6) 0.022(5) Uiso 1 1 d . . .
H62A H 0.4325 0.1456 0.3414 0.027 Uiso 1 1 calc R . .
C63 C 0.3603(9) 0.1816(8) 0.2975(6) 0.025(5) Uiso 1 1 d . . .
H63A H 0.3535 0.2105 0.3155 0.030 Uiso 1 1 calc R . .
C64 C 0.3226(9) 0.1782(7) 0.2568(6) 0.024(5) Uiso 1 1 d . . .
C65 C 0.3344(9) 0.1376(7) 0.2293(7) 0.024(5) Uiso 1 1 d . . .
H65A H 0.3099 0.1358 0.2009 0.029 Uiso 1 1 calc R . .
C66 C 0.3821(9) 0.0995(7) 0.2432(6) 0.016(5) Uiso 1 1 d . . .
C67 C 0.2681(9) 0.2176(8) 0.2421(7) 0.028(5) Uiso 1 1 d . . .
H67A H 0.2699 0.2460 0.2641 0.034 Uiso 1 1 calc R . .
H67B H 0.2741 0.2351 0.2153 0.034 Uiso 1 1 calc R . .
C68 C 0.2043(9) 0.1919(8) 0.2346(6) 0.025(5) Uiso 1 1 d . . .
C69 C 0.1577(10) 0.2081(9) 0.1983(7) 0.040(6) Uiso 1 1 d . . .
H69A H 0.1687 0.2355 0.1803 0.049 Uiso 1 1 calc R . .
C70 C 0.0964(11) 0.1857(9) 0.1878(8) 0.043(6) Uiso 1 1 d . . .
H70A H 0.0666 0.1954 0.1626 0.052 Uiso 1 1 calc R . .
C71 C 0.0815(10) 0.1470(8) 0.2176(7) 0.030(6) Uiso 1 1 d . . .
C72 C 0.1276(10) 0.1307(8) 0.2540(7) 0.034(6) Uiso 1 1 d . . .
C73 C 0.1892(9) 0.1548(7) 0.2624(6) 0.023(5) Uiso 1 1 d . . .
H73A H 0.2198 0.1451 0.2873 0.027 Uiso 1 1 calc R . .
C74 C 0.0375(10) 0.0876(8) 0.2556(7) 0.032(6) Uiso 1 1 d . . .
C75 C -0.0059(10) 0.0527(8) 0.2724(7) 0.032(6) Uiso 1 1 d . . .
C76 C -0.0740(11) 0.0567(9) 0.2621(8) 0.046(7) Uiso 1 1 d . . .
H76A H -0.0943 0.0809 0.2405 0.055 Uiso 1 1 calc R . .
C77 C -0.1089(12) 0.0261(9) 0.2831(7) 0.047(7) Uiso 1 1 d . . .
H77A H -0.1543 0.0290 0.2762 0.056 Uiso 1 1 calc R . .
C78 C -0.0813(11) -0.0089(9) 0.3140(7) 0.041(6) Uiso 1 1 d . . .
H78A H -0.1063 -0.0307 0.3288 0.050 Uiso 1 1 calc R . .
C79 C -0.0146(10) -0.0117(8) 0.3230(6) 0.030(5) Uiso 1 1 d . . .
C80 C 0.0229(9) -0.0425(8) 0.3603(6) 0.029(5) Uiso 1 1 d . . .
C81 C -0.0324(11) -0.1290(8) 0.3404(7) 0.041(6) Uiso 1 1 d . . .
H81A H -0.0565 -0.1071 0.3166 0.049 Uiso 1 1 calc R . .
H81B H -0.0638 -0.1446 0.3560 0.049 Uiso 1 1 calc R . .
C82 C 0.0000(11) -0.1748(9) 0.3215(7) 0.044(6) Uiso 1 1 d . . .
H82A H -0.0326 -0.1999 0.3068 0.066 Uiso 1 1 calc R . .
H82B H 0.0293 -0.1936 0.3445 0.066 Uiso 1 1 calc R . .
H82C H 0.0241 -0.1603 0.3010 0.066 Uiso 1 1 calc R . .
C83 C 0.0451(11) -0.1155(9) 0.4092(7) 0.039(6) Uiso 1 1 d . . .
H83A H 0.0908 -0.1052 0.4135 0.047 Uiso 1 1 calc R . .
H83B H 0.0422 -0.1552 0.4084 0.047 Uiso 1 1 calc R . .
C84 C 0.0158(12) -0.0933(10) 0.4467(8) 0.058(7) Uiso 1 1 d . . .
H84A H 0.0438 -0.1027 0.4741 0.087 Uiso 1 1 calc R . .
H84B H -0.0267 -0.1092 0.4454 0.087 Uiso 1 1 calc R . .
H84C H 0.0118 -0.0541 0.4443 0.087 Uiso 1 1 calc R . .
C85 C 0.4356(10) -0.2107(8) 0.1663(7) 0.032(6) Uiso 1 1 d . . .
H85A H 0.3952 -0.2311 0.1579 0.038 Uiso 1 1 calc R . .
H85B H 0.4396 -0.1999 0.1967 0.038 Uiso 1 1 calc R . .
C86 C 0.4909(10) -0.2479(8) 0.1632(7) 0.034(6) Uiso 1 1 d . . .
H86A H 0.4852 -0.2823 0.1769 0.051 Uiso 1 1 calc R . .
H86B H 0.5313 -0.2314 0.1777 0.051 Uiso 1 1 calc R . .
H86C H 0.4920 -0.2540 0.1330 0.051 Uiso 1 1 calc R . .
C87 C 0.6213(10) -0.1748(7) 0.2794(7) 0.027(5) Uiso 1 1 d . . .
H87A H 0.6664 -0.1789 0.2946 0.033 Uiso 1 1 calc R . .
H87B H 0.6204 -0.1774 0.2482 0.033 Uiso 1 1 calc R . .
C88 C 0.5826(12) -0.2196(10) 0.2921(8) 0.058(7) Uiso 1 1 d . . .
H88A H 0.6022 -0.2541 0.2873 0.087 Uiso 1 1 calc R . .
H88B H 0.5390 -0.2181 0.2749 0.087 Uiso 1 1 calc R . .
H88C H 0.5812 -0.2161 0.3225 0.087 Uiso 1 1 calc R . .
C89 C 0.6298(11) -0.0960(9) 0.3298(7) 0.046(7) Uiso 1 1 d . . .
H89A H 0.6489 -0.1247 0.3499 0.055 Uiso 1 1 calc R . .
H89B H 0.5973 -0.0772 0.3424 0.055 Uiso 1 1 calc R . .
C90 C 0.6810(11) -0.0570(9) 0.3247(8) 0.053(7) Uiso 1 1 d . . .
H90A H 0.7060 -0.0472 0.3530 0.079 Uiso 1 1 calc R . .
H90B H 0.6613 -0.0246 0.3101 0.079 Uiso 1 1 calc R . .
H90C H 0.7093 -0.0735 0.3076 0.079 Uiso 1 1 calc R . .
C91 C 0.5053(10) 0.0505(9) 0.3303(7) 0.036(6) Uiso 1 1 d . . .
H91A H 0.5091 0.0113 0.3356 0.043 Uiso 1 1 calc R . .
H91B H 0.4881 0.0671 0.3538 0.043 Uiso 1 1 calc R . .
C92 C 0.5730(12) 0.0743(10) 0.3300(9) 0.065(8) Uiso 1 1 d . . .
H92A H 0.5976 0.0768 0.3595 0.097 Uiso 1 1 calc R . .
H92B H 0.5684 0.1102 0.3171 0.097 Uiso 1 1 calc R . .
H92C H 0.5956 0.0508 0.3133 0.097 Uiso 1 1 calc R . .
C93 C -0.0288(12) 0.1176(10) 0.1820(8) 0.057(7) Uiso 1 1 d . . .
H93A H -0.0128 0.1170 0.1549 0.068 Uiso 1 1 calc R . .
H93B H -0.0541 0.0844 0.1832 0.068 Uiso 1 1 calc R . .
C94 C -0.0710(11) 0.1644(9) 0.1815(8) 0.048(7) Uiso 1 1 d . . .
H94A H -0.1142 0.1552 0.1660 0.072 Uiso 1 1 calc R . .
H94B H -0.0545 0.1946 0.1672 0.072 Uiso 1 1 calc R . .
H94C H -0.0724 0.1745 0.2110 0.072 Uiso 1 1 calc R . .
C95 C 0.5564(9) 0.0367(8) 0.1706(6) 0.025(5) Uiso 1 1 d . . .
C96 C 0.5821(9) -0.0155(8) 0.1708(6) 0.027(5) Uiso 1 1 d . . .
H96A H 0.5576 -0.0442 0.1561 0.032 Uiso 1 1 calc R . .
C97 C 0.6439(11) -0.0237(9) 0.1931(7) 0.045(6) Uiso 1 1 d . . .
H97A H 0.6624 -0.0586 0.1938 0.054 Uiso 1 1 calc R . .
C98 C 0.6792(11) 0.0180(9) 0.2143(7) 0.044(6) Uiso 1 1 d . . .
H98A H 0.7207 0.0103 0.2306 0.053 Uiso 1 1 calc R . .
C99 C 0.6571(10) 0.0717(9) 0.2132(7) 0.037(6) Uiso 1 1 d . . .
H99A H 0.6832 0.1002 0.2268 0.045 Uiso 1 1 calc R . .
C100 C 0.5927(10) 0.0802(8) 0.1902(6) 0.026(5) Uiso 1 1 d . . .
C101 C 0.4976(9) 0.1087(7) 0.1578(6) 0.020(5) Uiso 1 1 d . . .
C102 C 0.4448(9) 0.1434(7) 0.1380(6) 0.021(5) Uiso 1 1 d . . .
C103 C 0.4522(10) 0.1925(7) 0.1190(6) 0.024(5) Uiso 1 1 d . . .
H10A H 0.4939 0.2068 0.1205 0.029 Uiso 1 1 calc R . .
C104 C 0.3994(10) 0.2206(8) 0.0979(7) 0.034(6) Uiso 1 1 d . . .
C105 C 0.3392(10) 0.2002(8) 0.0978(7) 0.034(6) Uiso 1 1 d . . .
H10B H 0.3020 0.2198 0.0849 0.041 Uiso 1 1 calc R . .
C106 C 0.3340(9) 0.1507(7) 0.1169(6) 0.020(5) Uiso 1 1 d . . .
C107 C 0.2737(10) 0.1221(8) 0.1162(7) 0.028(5) Uiso 1 1 d . . .
C108 C 0.1696(11) 0.1031(9) 0.1075(7) 0.042(6) Uiso 1 1 d . . .
C109 C 0.1003(13) 0.1037(11) 0.0977(9) 0.070(8) Uiso 1 1 d . . .
H10C H 0.0761 0.1324 0.0827 0.084 Uiso 1 1 calc R . .
C110 C 0.0732(12) 0.0606(9) 0.1115(7) 0.049(7) Uiso 1 1 d . . .
H11B H 0.0278 0.0579 0.1046 0.059 Uiso 1 1 calc R . .
C111 C 0.1081(10) 0.0183(8) 0.1360(7) 0.034(6) Uiso 1 1 d . . .
C112 C 0.1744(9) 0.0199(8) 0.1456(6) 0.029(5) Uiso 1 1 d . . .
H11C H 0.1983 -0.0077 0.1622 0.035 Uiso 1 1 calc R . .
C113 C 0.2055(10) 0.0625(8) 0.1303(6) 0.027(5) Uiso 1 1 d . . .
C114 C 0.0676(10) -0.0263(8) 0.1495(7) 0.039(6) Uiso 1 1 d . . .
H11D H 0.0566 -0.0523 0.1256 0.047 Uiso 1 1 calc R . .
H11E H 0.0271 -0.0105 0.1544 0.047 Uiso 1 1 calc R . .
C115 C 0.0994(9) -0.0571(8) 0.1900(6) 0.028(5) Uiso 1 1 d . . .
C116 C 0.1129(10) -0.1137(8) 0.1885(7) 0.036(6) Uiso 1 1 d . . .
H11F H 0.1002 -0.1317 0.1619 0.044 Uiso 1 1 calc R . .
C117 C 0.1427(10) -0.1432(8) 0.2230(6) 0.030(6) Uiso 1 1 d . . .
H11G H 0.1527 -0.1802 0.2208 0.036 Uiso 1 1 calc R . .
C118 C 0.1572(9) -0.1156(7) 0.2609(6) 0.021(5) Uiso 1 1 d . . .
C119 C 0.1413(9) -0.0622(8) 0.2656(7) 0.027(5) Uiso 1 1 d . . .
C120 C 0.1139(9) -0.0324(8) 0.2293(6) 0.024(5) Uiso 1 1 d . . .
H12A H 0.1054 0.0048 0.2318 0.028 Uiso 1 1 calc R . .
C121 C 0.1848(9) -0.0899(7) 0.3290(6) 0.015(5) Uiso 1 1 d . . .
C122 C 0.2132(10) -0.0885(8) 0.3746(7) 0.029(5) Uiso 1 1 d . . .
C123 C 0.2521(12) -0.1276(10) 0.3980(8) 0.054(7) Uiso 1 1 d . . .
H12B H 0.2623 -0.1596 0.3845 0.065 Uiso 1 1 calc R . .
C124 C 0.2761(12) -0.1190(10) 0.4419(8) 0.057(7) Uiso 1 1 d . . .
H12C H 0.3032 -0.1446 0.4589 0.069 Uiso 1 1 calc R . .
C125 C 0.2587(12) -0.0723(10) 0.4593(9) 0.055(7) Uiso 1 1 d . . .
H12D H 0.2752 -0.0653 0.4888 0.066 Uiso 1 1 calc R . .
C126 C 0.2189(10) -0.0354(8) 0.4361(7) 0.031(6) Uiso 1 1 d . . .
C127 C 0.1979(9) 0.0166(8) 0.4516(7) 0.029(5) Uiso 1 1 d . . .
C128 C 0.1858(13) -0.0174(11) 0.5225(9) 0.073(8) Uiso 1 1 d . . .
H12E H 0.2274 -0.0170 0.5430 0.088 Uiso 1 1 calc R . .
H12F H 0.1815 -0.0528 0.5081 0.088 Uiso 1 1 calc R . .
C129 C 0.1336(16) -0.0115(14) 0.5468(11) 0.112(12) Uiso 1 1 d . . .
H12G H 0.1206 -0.0471 0.5550 0.168 Uiso 1 1 calc R . .
H12H H 0.0969 0.0065 0.5288 0.168 Uiso 1 1 calc R . .
H12I H 0.1490 0.0101 0.5726 0.168 Uiso 1 1 calc R . .
C130 C 0.1781(14) 0.0795(11) 0.5002(10) 0.078(9) Uiso 1 1 d . . .
H13A H 0.2069 0.1021 0.4868 0.093 Uiso 1 1 calc R . .
H13B H 0.1908 0.0841 0.5316 0.093 Uiso 1 1 calc R . .
C131 C 0.1088(18) 0.0995(15) 0.4853(13) 0.130(14) Uiso 1 1 d . . .
H13C H 0.1092 0.1355 0.4728 0.195 Uiso 1 1 calc R . .
H13D H 0.0877 0.1010 0.5099 0.195 Uiso 1 1 calc R . .
H13E H 0.0854 0.0747 0.4638 0.195 Uiso 1 1 calc R . .
C132 C 0.5775(10) 0.1780(8) 0.1998(6) 0.028(5) Uiso 1 1 d . . .
H13F H 0.6227 0.1841 0.1981 0.034 Uiso 1 1 calc R . .
H13G H 0.5514 0.2065 0.1828 0.034 Uiso 1 1 calc R . .
C133 C 0.5712(12) 0.1823(10) 0.2443(8) 0.057(7) Uiso 1 1 d . . .
H13H H 0.5799 0.2194 0.2542 0.085 Uiso 1 1 calc R . .
H13I H 0.6018 0.1580 0.2620 0.085 Uiso 1 1 calc R . .
H13J H 0.5275 0.1724 0.2467 0.085 Uiso 1 1 calc R . .
C134 C 0.4690(12) 0.2895(10) 0.0681(8) 0.056(7) Uiso 1 1 d . . .
H13K H 0.4981 0.2594 0.0651 0.067 Uiso 1 1 calc R . .
H13L H 0.4624 0.3117 0.0418 0.067 Uiso 1 1 calc R . .
C135 C 0.4940(13) 0.3206(10) 0.1042(8) 0.063(8) Uiso 1 1 d . . .
H13M H 0.5324 0.3395 0.0997 0.095 Uiso 1 1 calc R . .
H13N H 0.5052 0.2971 0.1294 0.095 Uiso 1 1 calc R . .
H13O H 0.4619 0.3468 0.1090 0.095 Uiso 1 1 calc R . .
C136 C 0.3492(11) 0.3017(9) 0.0557(7) 0.046(7) Uiso 1 1 d . . .
H13P H 0.3160 0.3007 0.0733 0.055 Uiso 1 1 calc R . .
H13Q H 0.3632 0.3395 0.0543 0.055 Uiso 1 1 calc R . .
C137 C 0.3211(13) 0.2829(11) 0.0120(9) 0.073(9) Uiso 1 1 d . . .
H13R H 0.3161 0.3135 -0.0079 0.110 Uiso 1 1 calc R . .
H13S H 0.2792 0.2667 0.0117 0.110 Uiso 1 1 calc R . .
H13T H 0.3495 0.2561 0.0030 0.110 Uiso 1 1 calc R . .
C138 C 0.1887(15) 0.2008(11) 0.0867(9) 0.078(9) Uiso 1 1 d . . .
H13U H 0.1476 0.2083 0.0954 0.093 Uiso 1 1 calc R . .
H13V H 0.2204 0.2281 0.1000 0.093 Uiso 1 1 calc R . .
C139 C 0.1804(16) 0.2032(13) 0.0410(11) 0.104(11) Uiso 1 1 d . . .
H13W H 0.1643 0.2388 0.0309 0.155 Uiso 1 1 calc R . .
H13X H 0.1495 0.1756 0.0281 0.155 Uiso 1 1 calc R . .
H13Y H 0.2215 0.1967 0.0327 0.155 Uiso 1 1 calc R . .
C140 C 0.2081(11) -0.1894(8) 0.3109(7) 0.042(6) Uiso 1 1 d . . .
H14A H 0.2131 -0.2063 0.2837 0.051 Uiso 1 1 calc R . .
H14B H 0.2509 -0.1882 0.3301 0.051 Uiso 1 1 calc R . .
C141 C 0.1653(12) -0.2239(10) 0.3311(8) 0.062(8) Uiso 1 1 d . . .
H14C H 0.1824 -0.2606 0.3343 0.093 Uiso 1 1 calc R . .
H14D H 0.1223 -0.2244 0.3129 0.093 Uiso 1 1 calc R . .
H14E H 0.1630 -0.2094 0.3594 0.093 Uiso 1 1 calc R . .
Cl1 Cl 0.3691(2) 0.1738(2) -0.13500(16) 0.0277(13) Uani 1 1 d . . .
O4 O 0.3827(7) 0.2230(5) -0.1109(4) 0.037(4) Uiso 1 1 d . . .
O5 O 0.3181(8) 0.1459(7) -0.1219(6) 0.064(5) Uiso 1 1 d . . .
O6 O 0.4252(8) 0.1402(6) -0.1278(5) 0.052(4) Uiso 1 1 d . . .
O7 O 0.3498(7) 0.1862(6) -0.1798(5) 0.049(4) Uiso 1 1 d . . .
Cl2 Cl 0.3519(3) -0.2586(3) 0.4040(2) 0.059(2) Uani 1 1 d . . .
O8 O 0.3898(8) -0.3067(6) 0.4044(5) 0.056(5) Uiso 1 1 d . . .
O9 O 0.2910(11) -0.2702(8) 0.4107(7) 0.094(7) Uiso 1 1 d . . .
O10 O 0.3523(8) -0.2306(7) 0.3652(6) 0.068(5) Uiso 1 1 d . . .
O11 O 0.3811(10) -0.2215(8) 0.4398(7) 0.086(6) Uiso 1 1 d . . .
Cl3 Cl 0.7862(3) 0.1763(3) 0.2663(2) 0.058(2) Uani 1 1 d . . .
O12 O 0.7278(15) 0.1913(12) 0.2521(10) 0.153(11) Uiso 1 1 d . . .
O13 O 0.8294(9) 0.2195(7) 0.2762(6) 0.068(5) Uiso 1 1 d . . .
O14 O 0.8066(13) 0.1348(11) 0.2443(9) 0.134(9) Uiso 1 1 d . . .
O15 O 0.7968(16) 0.1411(13) 0.3027(11) 0.167(12) Uiso 1 1 d . . .
Cl4 Cl 0.1847(3) 0.3446(3) 0.1131(2) 0.061(2) Uani 1 1 d . . .
O16 O 0.1296(13) 0.3113(10) 0.1066(8) 0.127(9) Uiso 1 1 d . . .
O17 O 0.1695(9) 0.3980(8) 0.1193(6) 0.069(5) Uiso 1 1 d . . .
O18 O 0.2270(11) 0.3210(9) 0.1472(7) 0.100(7) Uiso 1 1 d . . .
O19 O 0.2083(15) 0.3354(12) 0.0745(11) 0.163(11) Uiso 1 1 d . . .
Cl5 Cl 0.6106(4) -0.0275(3) 0.4505(2) 0.0627(19) Uani 1 1 d . . .
O20 O 0.6496(13) -0.0160(11) 0.4914(9) 0.142(9) Uiso 1 1 d . . .
O21 O 0.5690(18) -0.0727(15) 0.4581(12) 0.195(14) Uiso 1 1 d . . .
O22 O 0.575(2) 0.013(2) 0.4330(15) 0.26(2) Uiso 1 1 d . . .
O23 O 0.656(3) -0.053(2) 0.4340(17) 0.29(2) Uiso 1 1 d . . .
Cl6 Cl -0.0477(4) -0.1623(3) 0.0670(2) 0.067(2) Uani 1 1 d . . .
O24 O -0.0566(10) -0.1386(8) 0.0251(7) 0.096(7) Uiso 1 1 d . . .
O25 O 0.0108(12) -0.1452(9) 0.0923(8) 0.113(8) Uiso 1 1 d . . .
O26 O -0.0455(9) -0.2211(8) 0.0633(6) 0.085(6) Uiso 1 1 d . . .
O27 O -0.0970(13) -0.1507(10) 0.0886(9) 0.132(9) Uiso 1 1 d . . .
O28 O -0.0943(7) -0.1105(6) 0.2397(5) 0.049(4) Uiso 1 1 d . . .
C142 C -0.0488(11) -0.0929(9) 0.2144(8) 0.051(7) Uiso 1 1 d . . .
H14F H -0.0085 -0.0828 0.2336 0.077 Uiso 1 1 calc R . .
H14G H -0.0662 -0.0618 0.1970 0.077 Uiso 1 1 calc R . .
H14H H -0.0409 -0.1223 0.1956 0.077 Uiso 1 1 calc R . .
C143 C -0.1612(11) -0.1234(9) 0.2157(8) 0.047(7) Uiso 1 1 d . . .
C144 C -0.1604(12) -0.1746(9) 0.1915(8) 0.058(7) Uiso 1 1 d . . .
H14I H -0.1510 -0.2047 0.2116 0.087 Uiso 1 1 calc R . .
H14J H -0.1273 -0.1726 0.1742 0.087 Uiso 1 1 calc R . .
H14K H -0.2023 -0.1802 0.1726 0.087 Uiso 1 1 calc R . .
C145 C -0.1964(13) -0.1285(11) 0.2514(9) 0.067(8) Uiso 1 1 d . . .
H14L H -0.1868 -0.0973 0.2705 0.101 Uiso 1 1 calc R . .
H14M H -0.1829 -0.1615 0.2676 0.101 Uiso 1 1 calc R . .
H14N H -0.2425 -0.1300 0.2397 0.101 Uiso 1 1 calc R . .
C146 C -0.1847(13) -0.0747(10) 0.1883(9) 0.071(8) Uiso 1 1 d . . .
H14O H -0.1805 -0.0425 0.2064 0.106 Uiso 1 1 calc R . .
H14P H -0.2297 -0.0798 0.1746 0.106 Uiso 1 1 calc R . .
H14Q H -0.1590 -0.0704 0.1663 0.106 Uiso 1 1 calc R . .
N31 N 0.3681(10) -0.0187(9) -0.0482(7) 0.062(6) Uiso 1 1 d . . .
C147 C 0.4662(10) 0.0382(9) -0.0574(7) 0.039(6) Uiso 1 1 d . . .
H14R H 0.4909 0.0189 -0.0755 0.058 Uiso 1 1 calc R . .
H14S H 0.4931 0.0440 -0.0290 0.058 Uiso 1 1 calc R . .
H14T H 0.4524 0.0730 -0.0705 0.058 Uiso 1 1 calc R . .
C148 C 0.4103(11) 0.0065(9) -0.0535(7) 0.038(6) Uiso 1 1 d . . .
N32 N -0.1625(16) 0.0490(13) 0.1465(10) 0.128(11) Uiso 1 1 d . . .
C149 C -0.2687(16) 0.0995(13) 0.1259(11) 0.096(11) Uiso 1 1 d . . .
H14U H -0.2798 0.1007 0.0946 0.144 Uiso 1 1 calc R . .
H14V H -0.2643 0.1363 0.1372 0.144 Uiso 1 1 calc R . .
H14Z H -0.3025 0.0808 0.1369 0.144 Uiso 1 1 calc R . .
C150 C -0.212(2) 0.0726(15) 0.1387(12) 0.108(12) Uiso 1 1 d . . .
N33 N 0.6124(19) 0.1480(15) 0.4479(14) 0.161(15) Uiso 1 1 d . . .
C151 C 0.5631(18) 0.0984(15) 0.5094(12) 0.118(13) Uiso 1 1 d . . .
H15B H 0.5745 0.1143 0.5381 0.177 Uiso 1 1 calc R . .
H15C H 0.5800 0.0617 0.5101 0.177 Uiso 1 1 calc R . .
H15D H 0.5164 0.0976 0.5001 0.177 Uiso 1 1 calc R . .
C152 C 0.592(2) 0.1327(16) 0.4776(14) 0.121(14) Uiso 1 1 d . . .
N34 N 0.6803(18) 0.1912(15) 0.3644(12) 0.146(13) Uiso 1 1 d . . .
C153 C 0.742(2) 0.100(2) 0.3822(16) 0.18(2) Uiso 1 1 d . . .
H15F H 0.7815 0.0996 0.4040 0.266 Uiso 1 1 calc R . .
H15G H 0.7515 0.0915 0.3542 0.266 Uiso 1 1 calc R . .
H15H H 0.7122 0.0729 0.3894 0.266 Uiso 1 1 calc R . .
C154 C 0.711(3) 0.155(2) 0.3807(16) 0.159(18) Uiso 1 1 d . . .
N35 N 0.147(2) -0.1596(19) 0.5068(15) 0.192(19) Uiso 1 1 d . . .
C155 C 0.245(2) -0.2188(17) 0.5113(14) 0.147(16) Uiso 1 1 d . . .
H15J H 0.2698 -0.2044 0.4911 0.221 Uiso 1 1 calc R . .
H15K H 0.2344 -0.2566 0.5044 0.221 Uiso 1 1 calc R . .
H15L H 0.2707 -0.2163 0.5405 0.221 Uiso 1 1 calc R . .
C156 C 0.184(2) -0.1868(19) 0.5082(15) 0.133(16) Uiso 1 1 d . . .
N36 N -0.0093(11) 0.2173(9) 0.0902(8) 0.069(7) Uiso 1 1 d . . .
C157 C 0.0165(13) 0.2699(11) 0.0270(9) 0.073(9) Uiso 1 1 d . . .
H15E H 0.0181 0.2448 0.0036 0.109 Uiso 1 1 calc R . .
H15I H 0.0579 0.2881 0.0354 0.109 Uiso 1 1 calc R . .
H15M H -0.0171 0.2966 0.0175 0.109 Uiso 1 1 calc R . .
C158 C 0.0031(11) 0.2415(9) 0.0622(8) 0.047(7) Uiso 1 1 d . . .

loop_
_atom_site_aniso_label
_atom_site_aniso_U_11
_atom_site_aniso_U_22
_atom_site_aniso_U_33
_atom_site_aniso_U_23
_atom_site_aniso_U_13
_atom_site_aniso_U_12
Nd1 0.0166(7) 0.0232(7) 0.0161(7) -0.0003(5) 0.0021(5) 0.0005(5)
Nd2 0.0198(7) 0.0292(7) 0.0274(8) -0.0037(6) 0.0043(6) -0.0033(5)
Cl1 0.027(3) 0.036(3) 0.020(3) 0.008(3) 0.003(3) -0.003(3)
Cl2 0.027(4) 0.071(5) 0.079(5) 0.045(4) 0.014(4) 0.007(3)
Cl3 0.030(4) 0.047(4) 0.088(6) -0.013(4) -0.011(4) -0.001(3)
Cl4 0.025(4) 0.121(7) 0.036(4) 0.020(4) 0.005(3) 0.002(4)
Cl5 0.067(5) 0.067(5) 0.051(5) -0.002(4) 0.005(4) 0.005(4)
Cl6 0.072(5) 0.085(6) 0.038(4) 0.015(4) 0.001(4) -0.019(4)

loop_
_atom_type_symbol
_atom_type_description
_atom_type_scat_dispersion_real
_atom_type_scat_dispersion_imag
_atom_type_scat_source
C C 0.0033 0.0016 'International Tables Vol C Tables 4.2.6.8 and 6.1.1.4'
H H 0.0000 0.0000 'International Tables Vol C Tables 4.2.6.8 and 6.1.1.4'
N N 0.0061 0.0033 'International Tables Vol C Tables 4.2.6.8 and 6.1.1.4'
O O 0.0106 0.0060 'International Tables Vol C Tables 4.2.6.8 and 6.1.1.4'
Cl Cl 0.1484 0.1585 'International Tables Vol C Tables 4.2.6.8 and 6.1.1.4'
Nd Nd -0.1943 3.0179 'International Tables Vol C Tables 4.2.6.8 and 6.1.1.4'

loop_
_geom_angle_atom_site_label_1
_geom_angle_atom_site_label_2
_geom_angle_atom_site_label_3
_geom_angle
_geom_angle_site_symmetry_1
_geom_angle_site_symmetry_3
_geom_angle_publ_flag
N3 Nd1 N13 124.7(5) . . ?
N3 Nd1 N23 112.1(5) . . ?
N13 Nd1 N23 123.2(5) . . ?
N3 Nd1 N21 139.3(5) . . ?
N13 Nd1 N21 73.8(4) . . ?
N23 Nd1 N21 64.3(5) . . ?
N3 Nd1 N14 142.2(5) . . ?
N13 Nd1 N14 61.1(4) . . ?
N23 Nd1 N14 73.6(5) . . ?
N21 Nd1 N14 77.9(4) . . ?
N3 Nd1 N4 63.1(5) . . ?
N13 Nd1 N4 73.2(4) . . ?
N23 Nd1 N4 139.8(5) . . ?
N21 Nd1 N4 146.8(5) . . ?
N14 Nd1 N4 88.1(5) . . ?
N3 Nd1 N11 73.9(5) . . ?
N13 Nd1 N11 63.6(5) . . ?
N23 Nd1 N11 143.7(5) . . ?
N21 Nd1 N11 87.6(4) . . ?
N14 Nd1 N11 124.8(4) . . ?
N4 Nd1 N11 75.9(5) . . ?
N3 Nd1 N24 68.7(5) . . ?
N13 Nd1 N24 136.3(5) . . ?
N23 Nd1 N24 62.0(5) . . ?
N21 Nd1 N24 126.2(5) . . ?
N14 Nd1 N24 83.8(5) . . ?
N4 Nd1 N24 81.0(5) . . ?
N11 Nd1 N24 141.8(5) . . ?
N3 Nd1 N1 61.6(5) . . ?
N13 Nd1 N1 138.6(4) . . ?
N23 Nd1 N1 70.3(5) . . ?
N21 Nd1 N1 80.8(5) . . ?
N14 Nd1 N1 143.3(4) . . ?
N4 Nd1 N1 124.4(5) . . ?
N11 Nd1 N1 83.4(5) . . ?
N24 Nd1 N1 85.1(5) . . ?
O2 Nd2 O3 81.3(5) . . ?
O2 Nd2 O1 77.9(4) . . ?
O3 Nd2 O1 82.1(4) . . ?
O2 Nd2 N8 131.1(5) . . ?
O3 Nd2 N8 66.9(5) . . ?
O1 Nd2 N8 62.2(5) . . ?
O2 Nd2 N26 85.4(5) . . ?
O3 Nd2 N26 121.3(5) . . ?
O1 Nd2 N26 148.9(4) . . ?
N8 Nd2 N26 142.7(5) . . ?
O2 Nd2 N16 123.7(5) . . ?
O3 Nd2 N16 141.1(5) . . ?
O1 Nd2 N16 76.0(4) . . ?
N8 Nd2 N16 74.5(5) . . ?
N26 Nd2 N16 92.3(5) . . ?
O2 Nd2 N18 62.8(5) . . ?
O3 Nd2 N18 138.4(5) . . ?
O1 Nd2 N18 70.8(4) . . ?
N8 Nd2 N18 121.6(5) . . ?
N26 Nd2 N18 78.2(5) . . ?
N16 Nd2 N18 61.7(5) . . ?
O2 Nd2 N28 66.7(5) . . ?
O3 Nd2 N28 62.1(5) . . ?
O1 Nd2 N28 132.1(5) . . ?
N8 Nd2 N28 121.2(5) . . ?
N26 Nd2 N28 60.2(5) . . ?
N16 Nd2 N28 151.1(5) . . ?
N18 Nd2 N28 115.6(5) . . ?
O2 Nd2 N6 144.4(4) . . ?
O3 Nd2 N6 77.0(5) . . ?
O1 Nd2 N6 125.7(4) . . ?
N8 Nd2 N6 63.5(5) . . ?
N26 Nd2 N6 82.2(5) . . ?
N16 Nd2 N6 90.1(5) . . ?
N18 Nd2 N6 144.6(5) . . ?
N28 Nd2 N6 78.2(5) . . ?
C33 O1 Nd2 122.7(13) . . ?
C80 O2 Nd2 121.0(12) . . ?
C127 O3 Nd2 121.8(13) . . ?
C7 N1 C1 105.9(16) . . ?
C7 N1 Nd1 110.6(12) . . ?
C1 N1 Nd1 133.4(12) . . ?
C6 N2 C7 105.8(16) . . ?
C6 N2 C38 122.8(17) . . ?
C7 N2 C38 131.3(17) . . ?
C8 N3 C12 115.1(16) . . ?
C8 N3 Nd1 121.7(13) . . ?
C12 N3 Nd1 122.6(12) . . ?
C13 N4 C19 105.1(15) . . ?
C13 N4 Nd1 111.8(12) . . ?
C19 N4 Nd1 130.5(12) . . ?
C13 N5 C14 107.3(16) . . ?
C13 N5 C44 128.4(17) . . ?
C14 N5 C44 123.4(16) . . ?
C27 N6 C25 105.5(15) . . ?
C27 N6 Nd2 106.1(12) . . ?
C25 N6 Nd2 124.8(11) . . ?
C24 N7 C27 106.7(15) . . ?
C24 N7 C46 124.0(16) . . ?
C27 N7 C46 128.4(16) . . ?
C32 N8 C28 119.7(17) . . ?
C32 N8 Nd2 119.5(13) . . ?
C28 N8 Nd2 119.4(12) . . ?
C33 N9 C34 129.4(18) . . ?
C33 N9 C36 116.1(17) . . ?
C34 N9 C36 114.2(17) . . ?
C10 N10 C42 122(2) . . ?
C10 N10 C40 120(2) . . ?
C42 N10 C40 117(3) . . ?
C54 N11 C48 105.2(15) . . ?
C54 N11 Nd1 113.6(12) . . ?
C48 N11 Nd1 131.1(12) . . ?
C54 N12 C53 108.0(15) . . ?
C54 N12 C85 129.4(17) . . ?
C53 N12 C85 122.4(16) . . ?
C59 N13 C55 113.5(15) . . ?
C59 N13 Nd1 124.2(12) . . ?
C55 N13 Nd1 121.3(11) . . ?
C60 N14 C66 104.5(14) . . ?
C60 N14 Nd1 118.7(11) . . ?
C66 N14 Nd1 136.1(11) . . ?
C61 N15 C60 105.9(15) . . ?
C61 N15 C91 121.6(16) . . ?
C60 N15 C91 132.5(16) . . ?
C74 N16 C72 107.5(17) . . ?
C74 N16 Nd2 119.0(13) . . ?
C72 N16 Nd2 133.5(13) . . ?
C74 N17 C71 108.9(17) . . ?
C74 N17 C93 129.6(18) . . ?
C71 N17 C93 121.3(18) . . ?
C79 N18 C75 120.5(17) . . ?
C79 N18 Nd2 115.3(12) . . ?
C75 N18 Nd2 119.7(13) . . ?
C80 N19 C83 117.6(17) . . ?
C80 N19 C81 124.0(17) . . ?
C83 N19 C81 118.3(17) . . ?
C57 N20 C87 120.8(17) . . ?
C57 N20 C89 122.6(18) . . ?
C87 N20 C89 116.6(17) . . ?
C101 N21 C95 104.1(15) . . ?
C101 N21 Nd1 113.1(11) . . ?
C95 N21 Nd1 134.0(11) . . ?
C100 N22 C101 105.7(15) . . ?
C100 N22 C132 123.0(16) . . ?
C101 N22 C132 130.5(15) . . ?
C102 N23 C106 116.9(15) . . ?
C102 N23 Nd1 118.5(12) . . ?
C106 N23 Nd1 119.9(12) . . ?
C107 N24 C113 106.9(16) . . ?
C107 N24 Nd1 112.8(12) . . ?
C113 N24 Nd1 134.7(12) . . ?
C107 N25 C108 105.2(17) . . ?
C107 N25 C138 133.1(19) . . ?
C108 N25 C138 121.2(19) . . ?
C121 N26 C119 106.9(15) . . ?
C121 N26 Nd2 121.2(12) . . ?
C119 N26 Nd2 131.5(12) . . ?
C121 N27 C118 107.1(15) . . ?
C121 N27 C140 130.4(17) . . ?
C118 N27 C140 122.5(17) . . ?
C122 N28 C126 122.9(17) . . ?
C122 N28 Nd2 122.3(13) . . ?
C126 N28 Nd2 114.7(12) . . ?
C127 N29 C130 115(2) . . ?
C127 N29 C128 124.7(19) . . ?
C130 N29 C128 120(2) . . ?
C104 N30 C136 124.2(19) . . ?
C104 N30 C134 122.6(19) . . ?
C136 N30 C134 113.0(18) . . ?
N1 C1 C6 110.2(17) . . ?
N1 C1 C2 130.7(18) . . ?
C6 C1 C2 119.0(18) . . ?
C3 C2 C1 116(2) . . ?
C3 C2 H2A 122.0 . . ?
C1 C2 H2A 122.0 . . ?
C2 C3 C4 123(2) . . ?
C2 C3 H3A 118.5 . . ?
C4 C3 H3A 118.5 . . ?
C5 C4 C3 122(2) . . ?
C5 C4 H4A 119.0 . . ?
C3 C4 H4A 119.0 . . ?
C4 C5 C6 118.0(19) . . ?
C4 C5 H5A 121.0 . . ?
C6 C5 H5A 121.0 . . ?
N2 C6 C5 132.6(19) . . ?
N2 C6 C1 105.5(17) . . ?
C5 C6 C1 121.9(19) . . ?
N1 C7 N2 112.5(16) . . ?
N1 C7 C8 121.5(17) . . ?
N2 C7 C8 125.9(17) . . ?
N3 C8 C9 125.0(19) . . ?
N3 C8 C7 112.7(17) . . ?
C9 C8 C7 122.1(19) . . ?
C10 C9 C8 118(2) . . ?
C10 C9 H9A 121.1 . . ?
C8 C9 H9A 121.1 . . ?
C9 C10 N10 121(2) . . ?
C9 C10 C11 119(2) . . ?
N10 C10 C11 120(2) . . ?
C12 C11 C10 117(2) . . ?
C12 C11 H11A 121.3 . . ?
C10 C11 H11A 121.3 . . ?
N3 C12 C11 125.9(18) . . ?
N3 C12 C13 112.0(17) . . ?
C11 C12 C13 122.1(18) . . ?
N4 C13 N5 111.4(17) . . ?
N4 C13 C12 120.3(17) . . ?
N5 C13 C12 128.2(18) . . ?
C15 C14 N5 132.5(18) . . ?
C15 C14 C19 122.6(19) . . ?
N5 C14 C19 104.8(16) . . ?
C14 C15 C16 116.4(19) . . ?
C14 C15 H15A 121.8 . . ?
C16 C15 H15A 121.8 . . ?
C15 C16 C17 122.6(19) . . ?
C15 C16 H16A 118.7 . . ?
C17 C16 H16A 118.7 . . ?
C18 C17 C16 119(2) . . ?
C18 C17 C20 121.9(18) . . ?
C16 C17 C20 119.2(18) . . ?
C17 C18 C19 119.9(18) . . ?
C17 C18 H18A 120.0 . . ?
C19 C18 H18A 120.0 . . ?
N4 C19 C18 129.1(17) . . ?
N4 C19 C14 111.3(17) . . ?
C18 C19 C14 119.6(17) . . ?
C21 C20 C17 118.6(16) . . ?
C21 C20 H20A 107.7 . . ?
C17 C20 H20A 107.7 . . ?
C21 C20 H20B 107.7 . . ?
C17 C20 H20B 107.7 . . ?
H20A C20 H20B 107.1 . . ?
C22 C21 C26 116.3(18) . . ?
C22 C21 C20 119.1(17) . . ?
C26 C21 C20 124.5(17) . . ?
C23 C22 C21 126(2) . . ?
C23 C22 H22A 117.2 . . ?
C21 C22 H22A 117.2 . . ?
C22 C23 C24 116.4(19) . . ?
C22 C23 H23A 121.8 . . ?
C24 C23 H23A 121.8 . . ?
N7 C24 C25 106.7(16) . . ?
N7 C24 C23 132.2(18) . . ?
C25 C24 C23 121.1(17) . . ?
N6 C25 C26 130.8(17) . . ?
N6 C25 C24 108.5(16) . . ?
C26 C25 C24 120.7(17) . . ?
C25 C26 C21 119.8(18) . . ?
C25 C26 H26A 120.1 . . ?
C21 C26 H26A 120.1 . . ?
N6 C27 N7 112.5(16) . . ?
N6 C27 C28 122.3(17) . . ?
N7 C27 C28 125.2(17) . . ?
N8 C28 C29 121.6(18) . . ?
N8 C28 C27 112.3(17) . . ?
C29 C28 C27 126.1(18) . . ?
C30 C29 C28 118.7(19) . . ?
C30 C29 H29A 120.6 . . ?
C28 C29 H29A 120.6 . . ?
C29 C30 C31 121(2) . . ?
C29 C30 H30A 119.7 . . ?
C31 C30 H30A 119.7 . . ?
C30 C31 C32 118(2) . . ?
C30 C31 H31A 121.1 . . ?
C32 C31 H31A 121.1 . . ?
N8 C32 C31 121.1(19) . . ?
N8 C32 C33 111.5(17) . . ?
C31 C32 C33 126.3(18) . . ?
O1 C33 N9 123.8(19) . . ?
O1 C33 C32 115.9(18) . . ?
N9 C33 C32 120.3(18) . . ?
C35 C34 N9 114.6(18) . . ?
C35 C34 H34A 108.6 . . ?
N9 C34 H34A 108.6 . . ?
C35 C34 H34B 108.6 . . ?
N9 C34 H34B 108.6 . . ?
H34A C34 H34B 107.6 . . ?
C34 C35 H35A 109.5 . . ?
C34 C35 H35B 109.5 . . ?
H35A C35 H35B 109.5 . . ?
C34 C35 H35C 109.5 . . ?
H35A C35 H35C 109.5 . . ?
H35B C35 H35C 109.5 . . ?
N9 C36 C37 111.4(18) . . ?
N9 C36 H36A 109.3 . . ?
C37 C36 H36A 109.3 . . ?
N9 C36 H36B 109.3 . . ?
C37 C36 H36B 109.3 . . ?
H36A C36 H36B 108.0 . . ?
C36 C37 H37A 109.5 . . ?
C36 C37 H37B 109.5 . . ?
H37A C37 H37B 109.5 . . ?
C36 C37 H37C 109.5 . . ?
H37A C37 H37C 109.5 . . ?
H37B C37 H37C 109.5 . . ?
N2 C38 C39 112.6(19) . . ?
N2 C38 H38A 109.1 . . ?
C39 C38 H38A 109.1 . . ?
N2 C38 H38B 109.1 . . ?
C39 C38 H38B 109.1 . . ?
H38A C38 H38B 107.8 . . ?
C38 C39 H39A 109.5 . . ?
C38 C39 H39B 109.5 . . ?
H39A C39 H39B 109.5 . . ?
C38 C39 H39C 109.5 . . ?
H39A C39 H39C 109.5 . . ?
H39B C39 H39C 109.5 . . ?
C41 C40 N10 98(3) . . ?
C41 C40 H40A 112.1 . . ?
N10 C40 H40A 112.1 . . ?
C41 C40 H40B 112.1 . . ?
N10 C40 H40B 112.1 . . ?
H40A C40 H40B 109.8 . . ?
C40 C41 H41A 109.5 . . ?
C40 C41 H41B 109.5 . . ?
H41A C41 H41B 109.5 . . ?
C40 C41 H41C 109.5 . . ?
H41A C41 H41C 109.5 . . ?
H41B C41 H41C 109.5 . . ?
C43 C42 N10 114(3) . . ?
C43 C42 H42A 108.9 . . ?
N10 C42 H42A 108.9 . . ?
C43 C42 H42B 108.9 . . ?
N10 C42 H42B 108.9 . . ?
H42A C42 H42B 107.7 . . ?
C42 C43 H43A 109.5 . . ?
C42 C43 H43B 109.5 . . ?
H43A C43 H43B 109.5 . . ?
C42 C43 H43C 109.5 . . ?
H43A C43 H43C 109.5 . . ?
H43B C43 H43C 109.5 . . ?
N5 C44 C45 113.7(16) . . ?
N5 C44 H44A 108.8 . . ?
C45 C44 H44A 108.8 . . ?
N5 C44 H44B 108.8 . . ?
C45 C44 H44B 108.8 . . ?
H44A C44 H44B 107.7 . . ?
C44 C45 H45A 109.5 . . ?
C44 C45 H45B 109.5 . . ?
H45A C45 H45B 109.5 . . ?
C44 C45 H45C 109.5 . . ?
H45A C45 H45C 109.5 . . ?
H45B C45 H45C 109.5 . . ?
C47 C46 N7 114.6(17) . . ?
C47 C46 H46A 108.6 . . ?
N7 C46 H46A 108.6 . . ?
C47 C46 H46B 108.6 . . ?
N7 C46 H46B 108.6 . . ?
H46A C46 H46B 107.6 . . ?
C46 C47 H47A 109.5 . . ?
C46 C47 H47B 109.5 . . ?
H47A C47 H47B 109.5 . . ?
C46 C47 H47C 109.5 . . ?
H47A C47 H47C 109.5 . . ?
H47B C47 H47C 109.5 . . ?
C49 C48 N11 131.2(18) . . ?
C49 C48 C53 121.2(18) . . ?
N11 C48 C53 107.6(16) . . ?
C48 C49 C50 117.5(19) . . ?
C48 C49 H49A 121.3 . . ?
C50 C49 H49A 121.3 . . ?
C49 C50 C51 120(2) . . ?
C49 C50 H50A 120.1 . . ?
C51 C50 H50A 120.1 . . ?
C52 C51 C50 125(2) . . ?
C52 C51 H51A 117.5 . . ?
C50 C51 H51A 117.5 . . ?
C51 C52 C53 114.4(19) . . ?
C51 C52 H52A 122.8 . . ?
C53 C52 H52A 122.8 . . ?
N12 C53 C52 131.3(17) . . ?
N12 C53 C48 106.8(16) . . ?
C52 C53 C48 121.9(18) . . ?
N12 C54 N11 112.2(17) . . ?
N12 C54 C55 128.5(17) . . ?
N11 C54 C55 119.3(17) . . ?
N13 C55 C56 125.9(17) . . ?
N13 C55 C54 113.7(16) . . ?
C56 C55 C54 120.1(17) . . ?
C57 C56 C55 117.3(18) . . ?
C57 C56 H56A 121.3 . . ?
C55 C56 H56A 121.3 . . ?
C56 C57 C58 119.1(18) . . ?
C56 C57 N20 121.8(18) . . ?
C58 C57 N20 118.9(18) . . ?
C59 C58 C57 120.5(18) . . ?
C59 C58 H58A 119.8 . . ?
C57 C58 H58A 119.8 . . ?
C58 C59 N13 123.7(18) . . ?
C58 C59 C60 125.7(18) . . ?
N13 C59 C60 110.4(16) . . ?
N14 C60 N15 112.6(15) . . ?
N14 C60 C59 121.3(16) . . ?
N15 C60 C59 125.7(16) . . ?
N15 C61 C66 107.7(17) . . ?
N15 C61 C62 131.4(19) . . ?
C66 C61 C62 120.9(19) . . ?
C63 C62 C61 117.3(19) . . ?
C63 C62 H62A 121.4 . . ?
C61 C62 H62A 121.4 . . ?
C64 C63 C62 122.1(19) . . ?
C64 C63 H63A 118.9 . . ?
C62 C63 H63A 118.9 . . ?
C63 C64 C65 119.3(18) . . ?
C63 C64 C67 120.7(18) . . ?
C65 C64 C67 120.0(18) . . ?
C64 C65 C66 120.4(19) . . ?
C64 C65 H65A 119.8 . . ?
C66 C65 H65A 119.8 . . ?
C61 C66 C65 119.9(18) . . ?
C61 C66 N14 109.3(16) . . ?
C65 C66 N14 130.7(17) . . ?
C68 C67 C64 113.1(16) . . ?
C68 C67 H67A 109.0 . . ?
C64 C67 H67A 109.0 . . ?
C68 C67 H67B 109.0 . . ?
C64 C67 H67B 109.0 . . ?
H67A C67 H67B 107.8 . . ?
C73 C68 C69 120.2(19) . . ?
C73 C68 C67 121.2(19) . . ?
C69 C68 C67 118.5(18) . . ?
C70 C69 C68 123(2) . . ?
C70 C69 H69A 118.5 . . ?
C68 C69 H69A 118.5 . . ?
C69 C70 C71 116(2) . . ?
C69 C70 H70A 122.2 . . ?
C71 C70 H70A 122.2 . . ?
N17 C71 C72 105.8(17) . . ?
N17 C71 C70 133(2) . . ?
C72 C71 C70 121.6(19) . . ?
N16 C72 C71 107.8(18) . . ?
N16 C72 C73 132.3(19) . . ?
C71 C72 C73 119.7(19) . . ?
C68 C73 C72 119.7(19) . . ?
C68 C73 H73A 120.2 . . ?
C72 C73 H73A 120.2 . . ?
N16 C74 N17 109.8(17) . . ?
N16 C74 C75 120.4(19) . . ?
N17 C74 C75 129.7(19) . . ?
N18 C75 C76 118.5(19) . . ?
N18 C75 C74 116.1(18) . . ?
C76 C75 C74 124.8(19) . . ?
C77 C76 C75 119(2) . . ?
C77 C76 H76A 120.3 . . ?
C75 C76 H76A 120.3 . . ?
C76 C77 C78 122(2) . . ?
C76 C77 H77A 119.2 . . ?
C78 C77 H77A 119.2 . . ?
C77 C78 C79 117(2) . . ?
C77 C78 H78A 121.4 . . ?
C79 C78 H78A 121.4 . . ?
N18 C79 C78 122.7(19) . . ?
N18 C79 C80 113.5(17) . . ?
C78 C79 C80 123.0(19) . . ?
O2 C80 N19 122.1(18) . . ?
O2 C80 C79 113.9(18) . . ?
N19 C80 C79 124.0(18) . . ?
N19 C81 C82 115.5(18) . . ?
N19 C81 H81A 108.4 . . ?
C82 C81 H81A 108.4 . . ?
N19 C81 H81B 108.4 . . ?
C82 C81 H81B 108.4 . . ?
H81A C81 H81B 107.5 . . ?
C81 C82 H82A 109.5 . . ?
C81 C82 H82B 109.5 . . ?
H82A C82 H82B 109.5 . . ?
C81 C82 H82C 109.5 . . ?
H82A C82 H82C 109.5 . . ?
H82B C82 H82C 109.5 . . ?
N19 C83 C84 109.1(18) . . ?
N19 C83 H83A 109.9 . . ?
C84 C83 H83A 109.9 . . ?
N19 C83 H83B 109.9 . . ?
C84 C83 H83B 109.9 . . ?
H83A C83 H83B 108.3 . . ?
C83 C84 H84A 109.5 . . ?
C83 C84 H84B 109.5 . . ?
H84A C84 H84B 109.5 . . ?
C83 C84 H84C 109.5 . . ?
H84A C84 H84C 109.5 . . ?
H84B C84 H84C 109.5 . . ?
N12 C85 C86 115.6(17) . . ?
N12 C85 H85A 108.4 . . ?
C86 C85 H85A 108.4 . . ?
N12 C85 H85B 108.4 . . ?
C86 C85 H85B 108.4 . . ?
H85A C85 H85B 107.4 . . ?
C85 C86 H86A 109.5 . . ?
C85 C86 H86B 109.5 . . ?
H86A C86 H86B 109.5 . . ?
C85 C86 H86C 109.5 . . ?
H86A C86 H86C 109.5 . . ?
H86B C86 H86C 109.5 . . ?
N20 C87 C88 113.1(17) . . ?
N20 C87 H87A 109.0 . . ?
C88 C87 H87A 109.0 . . ?
N20 C87 H87B 109.0 . . ?
C88 C87 H87B 109.0 . . ?
H87A C87 H87B 107.8 . . ?
C87 C88 H88A 109.5 . . ?
C87 C88 H88B 109.5 . . ?
H88A C88 H88B 109.5 . . ?
C87 C88 H88C 109.5 . . ?
H88A C88 H88C 109.5 . . ?
H88B C88 H88C 109.5 . . ?
N20 C89 C90 113.1(19) . . ?
N20 C89 H89A 109.0 . . ?
C90 C89 H89A 109.0 . . ?
N20 C89 H89B 109.0 . . ?
C90 C89 H89B 109.0 . . ?
H89A C89 H89B 107.8 . . ?
C89 C90 H90A 109.5 . . ?
C89 C90 H90B 109.5 . . ?
H90A C90 H90B 109.5 . . ?
C89 C90 H90C 109.5 . . ?
H90A C90 H90C 109.5 . . ?
H90B C90 H90C 109.5 . . ?
N15 C91 C92 111.1(18) . . ?
N15 C91 H91A 109.4 . . ?
C92 C91 H91A 109.4 . . ?
N15 C91 H91B 109.4 . . ?
C92 C91 H91B 109.4 . . ?
H91A C91 H91B 108.0 . . ?
C91 C92 H92A 109.5 . . ?
C91 C92 H92B 109.5 . . ?
H92A C92 H92B 109.5 . . ?
C91 C92 H92C 109.5 . . ?
H92A C92 H92C 109.5 . . ?
H92B C92 H92C 109.5 . . ?
C94 C93 N17 114(2) . . ?
C94 C93 H93A 108.9 . . ?
N17 C93 H93A 108.9 . . ?
C94 C93 H93B 108.9 . . ?
N17 C93 H93B 108.9 . . ?
H93A C93 H93B 107.7 . . ?
C93 C94 H94A 109.5 . . ?
C93 C94 H94B 109.5 . . ?
H94A C94 H94B 109.5 . . ?
C93 C94 H94C 109.5 . . ?
H94A C94 H94C 109.5 . . ?
H94B C94 H94C 109.5 . . ?
C100 C95 C96 122.0(18) . . ?
C100 C95 N21 108.6(16) . . ?
C96 C95 N21 129.4(17) . . ?
C97 C96 C95 118.0(19) . . ?
C97 C96 H96A 121.0 . . ?
C95 C96 H96A 121.0 . . ?
C98 C97 C96 121(2) . . ?
C98 C97 H97A 119.6 . . ?
C96 C97 H97A 119.6 . . ?
C97 C98 C99 124(2) . . ?
C97 C98 H98A 118.2 . . ?
C99 C98 H98A 118.2 . . ?
C98 C99 C100 116(2) . . ?
C98 C99 H99A 122.2 . . ?
C100 C99 H99A 122.2 . . ?
N22 C100 C95 108.1(17) . . ?
N22 C100 C99 131.9(18) . . ?
C95 C100 C99 119.9(18) . . ?
N21 C101 N22 113.4(16) . . ?
N21 C101 C102 120.2(17) . . ?
N22 C101 C102 126.0(16) . . ?
N23 C102 C103 122.2(18) . . ?
N23 C102 C101 113.3(16) . . ?
C103 C102 C101 124.4(18) . . ?
C104 C103 C102 120.3(19) . . ?
C104 C103 H10A 119.8 . . ?
C102 C103 H10A 119.8 . . ?
C103 C104 C105 119(2) . . ?
C103 C104 N30 122(2) . . ?
C105 C104 N30 119(2) . . ?
C104 C105 C106 119(2) . . ?
C104 C105 H10B 120.6 . . ?
C106 C105 H10B 120.6 . . ?
N23 C106 C105 122.8(18) . . ?
N23 C106 C107 112.2(16) . . ?
C105 C106 C107 124.9(18) . . ?
N24 C107 N25 111.1(17) . . ?
N24 C107 C106 123.4(18) . . ?
N25 C107 C106 124.8(18) . . ?
C113 C108 N25 107.0(19) . . ?
C113 C108 C109 124(2) . . ?
N25 C108 C109 129(2) . . ?
C110 C109 C108 114(3) . . ?
C110 C109 H10C 122.8 . . ?
C108 C109 H10C 122.8 . . ?
C109 C110 C111 124(2) . . ?
C109 C110 H11B 117.9 . . ?
C111 C110 H11B 117.9 . . ?
C112 C111 C110 120(2) . . ?
C112 C111 C114 124.9(19) . . ?
C110 C111 C114 115.5(19) . . ?
C111 C112 C113 118.9(19) . . ?
C111 C112 H11C 120.6 . . ?
C113 C112 H11C 120.6 . . ?
C108 C113 C112 119.4(19) . . ?
C108 C113 N24 109.1(18) . . ?
C112 C113 N24 131.4(18) . . ?
C111 C114 C115 115.0(17) . . ?
C111 C114 H11D 108.5 . . ?
C115 C114 H11D 108.5 . . ?
C111 C114 H11E 108.5 . . ?
C115 C114 H11E 108.5 . . ?
H11D C114 H11E 107.5 . . ?
C120 C115 C116 117.3(19) . . ?
C120 C115 C114 121.5(18) . . ?
C116 C115 C114 121.1(18) . . ?
C117 C116 C115 124(2) . . ?
C117 C116 H11F 117.9 . . ?
C115 C116 H11F 117.9 . . ?
C116 C117 C118 115(2) . . ?
C116 C117 H11G 122.4 . . ?
C118 C117 H11G 122.4 . . ?
C117 C118 C119 124.0(19) . . ?
C117 C118 N27 130.5(18) . . ?
C119 C118 N27 105.3(16) . . ?
C118 C119 N26 109.1(17) . . ?
C118 C119 C120 119.2(18) . . ?
N26 C119 C120 131.6(18) . . ?
C115 C120 C119 119.8(19) . . ?
C115 C120 H12A 120.1 . . ?
C119 C120 H12A 120.1 . . ?
N26 C121 N27 111.5(17) . . ?
N26 C121 C122 122.0(17) . . ?
N27 C121 C122 126.4(16) . . ?
N28 C122 C123 120(2) . . ?
N28 C122 C121 113.4(17) . . ?
C123 C122 C121 127(2) . . ?
C122 C123 C124 119(2) . . ?
C122 C123 H12B 120.5 . . ?
C124 C123 H12B 120.5 . . ?
C125 C124 C123 117(2) . . ?
C125 C124 H12C 121.4 . . ?
C123 C124 H12C 121.4 . . ?
C126 C125 C124 123(2) . . ?
C126 C125 H12D 118.6 . . ?
C124 C125 H12D 118.6 . . ?
N28 C126 C125 118(2) . . ?
N28 C126 C127 114.6(18) . . ?
C125 C126 C127 127(2) . . ?
O3 C127 N29 118.9(19) . . ?
O3 C127 C126 116.0(18) . . ?
N29 C127 C126 125.1(19) . . ?
N29 C128 C129 114(2) . . ?
N29 C128 H12E 108.7 . . ?
C129 C128 H12E 108.7 . . ?
N29 C128 H12F 108.7 . . ?
C129 C128 H12F 108.7 . . ?
H12E C128 H12F 107.6 . . ?
C128 C129 H12G 109.5 . . ?
C128 C129 H12H 109.5 . . ?
H12G C129 H12H 109.5 . . ?
C128 C129 H12I 109.5 . . ?
H12G C129 H12I 109.5 . . ?
H12H C129 H12I 109.5 . . ?
N29 C130 C131 113(3) . . ?
N29 C130 H13A 108.9 . . ?
C131 C130 H13A 108.9 . . ?
N29 C130 H13B 108.9 . . ?
C131 C130 H13B 108.9 . . ?
H13A C130 H13B 107.7 . . ?
C130 C131 H13C 109.5 . . ?
C130 C131 H13D 109.5 . . ?
H13C C131 H13D 109.5 . . ?
C130 C131 H13E 109.5 . . ?
H13C C131 H13E 109.5 . . ?
H13D C131 H13E 109.5 . . ?
C133 C132 N22 112.7(17) . . ?
C133 C132 H13F 109.1 . . ?
N22 C132 H13F 109.1 . . ?
C133 C132 H13G 109.1 . . ?
N22 C132 H13G 109.1 . . ?
H13F C132 H13G 107.8 . . ?
C132 C133 H13H 109.5 . . ?
C132 C133 H13I 109.5 . . ?
H13H C133 H13I 109.5 . . ?
C132 C133 H13J 109.5 . . ?
H13H C133 H13J 109.5 . . ?
H13I C133 H13J 109.5 . . ?
C135 C134 N30 104(2) . . ?
C135 C134 H13K 110.9 . . ?
N30 C134 H13K 110.9 . . ?
C135 C134 H13L 110.9 . . ?
N30 C134 H13L 110.9 . . ?
H13K C134 H13L 108.9 . . ?
C134 C135 H13M 109.5 . . ?
C134 C135 H13N 109.5 . . ?
H13M C135 H13N 109.5 . . ?
C134 C135 H13O 109.5 . . ?
H13M C135 H13O 109.5 . . ?
H13N C135 H13O 109.5 . . ?
C137 C136 N30 112(2) . . ?
C137 C136 H13P 109.1 . . ?
N30 C136 H13P 109.1 . . ?
C137 C136 H13Q 109.1 . . ?
N30 C136 H13Q 109.1 . . ?
H13P C136 H13Q 107.9 . . ?
C136 C137 H13R 109.5 . . ?
C136 C137 H13S 109.5 . . ?
H13R C137 H13S 109.5 . . ?
C136 C137 H13T 109.5 . . ?
H13R C137 H13T 109.5 . . ?
H13S C137 H13T 109.5 . . ?
C139 C138 N25 108(2) . . ?
C139 C138 H13U 110.1 . . ?
N25 C138 H13U 110.1 . . ?
C139 C138 H13V 110.1 . . ?
N25 C138 H13V 110.1 . . ?
H13U C138 H13V 108.4 . . ?
C138 C139 H13W 109.5 . . ?
C138 C139 H13X 109.5 . . ?
H13W C139 H13X 109.5 . . ?
C138 C139 H13Y 109.5 . . ?
H13W C139 H13Y 109.5 . . ?
H13X C139 H13Y 109.5 . . ?
C141 C140 N27 114.8(19) . . ?
C141 C140 H14A 108.6 . . ?
N27 C140 H14A 108.6 . . ?
C141 C140 H14B 108.6 . . ?
N27 C140 H14B 108.6 . . ?
H14A C140 H14B 107.6 . . ?
C140 C141 H14C 109.5 . . ?
C140 C141 H14D 109.5 . . ?
H14C C141 H14D 109.5 . . ?
C140 C141 H14E 109.5 . . ?
H14C C141 H14E 109.5 . . ?
H14D C141 H14E 109.5 . . ?
O5 Cl1 O7 108.4(10) . . ?
O5 Cl1 O6 109.4(10) . . ?
O7 Cl1 O6 110.1(9) . . ?
O5 Cl1 O4 109.9(9) . . ?
O7 Cl1 O4 109.4(8) . . ?
O6 Cl1 O4 109.7(9) . . ?
O9 Cl2 O10 114.0(12) . . ?
O9 Cl2 O8 111.5(11) . . ?
O10 Cl2 O8 108.1(11) . . ?
O9 Cl2 O11 105.5(13) . . ?
O10 Cl2 O11 106.7(11) . . ?
O8 Cl2 O11 110.9(11) . . ?
O12 Cl3 O14 115.1(18) . . ?
O12 Cl3 O13 113.4(16) . . ?
O14 Cl3 O13 115.4(14) . . ?
O12 Cl3 O15 116(2) . . ?
O14 Cl3 O15 86.6(17) . . ?
O13 Cl3 O15 107.2(16) . . ?
O17 Cl4 O18 115.0(13) . . ?
O17 Cl4 O16 111.7(14) . . ?
O18 Cl4 O16 104.8(15) . . ?
O17 Cl4 O19 113.9(15) . . ?
O18 Cl4 O19 108.4(16) . . ?
O16 Cl4 O19 101.8(17) . . ?
O22 Cl5 O23 126(3) . . ?
O22 Cl5 O20 115(2) . . ?
O23 Cl5 O20 97(2) . . ?
O22 Cl5 O21 110(3) . . ?
O23 Cl5 O21 102(3) . . ?
O20 Cl5 O21 104.9(19) . . ?
O27 Cl6 O25 108.8(16) . . ?
O27 Cl6 O24 113.7(15) . . ?
O25 Cl6 O24 110.1(14) . . ?
O27 Cl6 O26 106.6(14) . . ?
O25 Cl6 O26 108.0(13) . . ?
O24 Cl6 O26 109.4(12) . . ?
C142 O28 C143 117.0(17) . . ?
O28 C142 H14F 109.5 . . ?
O28 C142 H14G 109.5 . . ?
H14F C142 H14G 109.5 . . ?
O28 C142 H14H 109.5 . . ?
H14F C142 H14H 109.5 . . ?
H14G C142 H14H 109.5 . . ?
C145 C143 C144 113(2) . . ?
C145 C143 O28 101.6(19) . . ?
C144 C143 O28 109.5(19) . . ?
C145 C143 C146 110(2) . . ?
C144 C143 C146 115(2) . . ?
O28 C143 C146 106.8(19) . . ?
C143 C144 H14I 109.5 . . ?
C143 C144 H14J 109.5 . . ?
H14I C144 H14J 109.5 . . ?
C143 C144 H14K 109.5 . . ?
H14I C144 H14K 109.5 . . ?
H14J C144 H14K 109.5 . . ?
C143 C145 H14L 109.5 . . ?
C143 C145 H14M 109.5 . . ?
H14L C145 H14M 109.5 . . ?
C143 C145 H14N 109.5 . . ?
H14L C145 H14N 109.5 . . ?
H14M C145 H14N 109.5 . . ?
C143 C146 H14O 109.5 . . ?
C143 C146 H14P 109.5 . . ?
H14O C146 H14P 109.5 . . ?
C143 C146 H14Q 109.5 . . ?
H14O C146 H14Q 109.5 . . ?
H14P C146 H14Q 109.5 . . ?
C148 C147 H14R 109.5 . . ?
C148 C147 H14S 109.5 . . ?
H14R C147 H14S 109.5 . . ?
C148 C147 H14T 109.5 . . ?
H14R C147 H14T 109.5 . . ?
H14S C147 H14T 109.5 . . ?
N31 C148 C147 176(2) . . ?
C150 C149 H14U 109.5 . . ?
C150 C149 H14V 109.5 . . ?
H14U C149 H14V 109.5 . . ?
C150 C149 H14Z 109.5 . . ?
H14U C149 H14Z 109.5 . . ?
H14V C149 H14Z 109.5 . . ?
N32 C150 C149 175(4) . . ?
C152 C151 H15B 109.5 . . ?
C152 C151 H15C 109.5 . . ?
H15B C151 H15C 109.5 . . ?
C152 C151 H15D 109.5 . . ?
H15B C151 H15D 109.5 . . ?
H15C C151 H15D 109.5 . . ?
N33 C152 C151 165(5) . . ?
C154 C153 H15F 109.5 . . ?
C154 C153 H15G 109.5 . . ?
H15F C153 H15G 109.5 . . ?
C154 C153 H15H 109.5 . . ?
H15F C153 H15H 109.5 . . ?
H15G C153 H15H 109.5 . . ?
N34 C154 C153 155(5) . . ?
C156 C155 H15J 109.5 . . ?
C156 C155 H15K 109.5 . . ?
H15J C155 H15K 109.5 . . ?
C156 C155 H15L 109.5 . . ?
H15J C155 H15L 109.5 . . ?
H15K C155 H15L 109.5 . . ?
N35 C156 C155 172(6) . . ?
C158 C157 H15E 109.5 . . ?
C158 C157 H15I 109.5 . . ?
H15E C157 H15I 109.5 . . ?
C158 C157 H15M 109.5 . . ?
H15E C157 H15M 109.5 . . ?
H15I C157 H15M 109.5 . . ?
N36 C158 C157 178(3) . . ?

loop_
_geom_bond_atom_site_label_1
_geom_bond_atom_site_label_2
_geom_bond_distance
_geom_bond_site_symmetry_2
_geom_bond_publ_flag
Nd1 N3 2.558(15) . ?
Nd1 N13 2.604(14) . ?
Nd1 N23 2.605(14) . ?
Nd1 N21 2.622(15) . ?
Nd1 N14 2.637(15) . ?
Nd1 N4 2.641(15) . ?
Nd1 N11 2.668(15) . ?
Nd1 N24 2.682(15) . ?
Nd1 N1 2.688(15) . ?
Nd2 O2 2.422(13) . ?
Nd2 O3 2.434(14) . ?
Nd2 O1 2.455(13) . ?
Nd2 N8 2.618(16) . ?
Nd2 N26 2.648(15) . ?
Nd2 N16 2.665(16) . ?
Nd2 N18 2.675(15) . ?
Nd2 N28 2.707(16) . ?
Nd2 N6 2.710(15) . ?
O1 C33 1.24(2) . ?
O2 C80 1.29(2) . ?
O3 C127 1.27(2) . ?
N1 C7 1.29(2) . ?
N1 C1 1.40(2) . ?
N2 C6 1.38(2) . ?
N2 C7 1.44(2) . ?
N2 C38 1.50(3) . ?
N3 C8 1.33(2) . ?
N3 C12 1.36(2) . ?
N4 C13 1.36(2) . ?
N4 C19 1.38(2) . ?
N5 C13 1.39(2) . ?
N5 C14 1.40(2) . ?
N5 C44 1.46(2) . ?
N6 C27 1.33(2) . ?
N6 C25 1.37(2) . ?
N7 C24 1.35(2) . ?
N7 C27 1.36(2) . ?
N7 C46 1.50(2) . ?
N8 C32 1.32(2) . ?
N8 C28 1.34(2) . ?
N9 C33 1.35(2) . ?
N9 C34 1.48(3) . ?
N9 C36 1.51(3) . ?
N10 C10 1.40(3) . ?
N10 C42 1.53(4) . ?
N10 C40 1.55(4) . ?
N11 C54 1.37(2) . ?
N11 C48 1.40(2) . ?
N12 C54 1.33(2) . ?
N12 C53 1.37(2) . ?
N12 C85 1.46(2) . ?
N13 C59 1.37(2) . ?
N13 C55 1.39(2) . ?
N14 C60 1.35(2) . ?
N14 C66 1.40(2) . ?
N15 C61 1.37(2) . ?
N15 C60 1.38(2) . ?
N15 C91 1.46(2) . ?
N16 C74 1.35(2) . ?
N16 C72 1.39(2) . ?
N17 C74 1.37(2) . ?
N17 C71 1.38(2) . ?
N17 C93 1.50(3) . ?
N18 C79 1.31(2) . ?
N18 C75 1.35(2) . ?
N19 C80 1.34(2) . ?
N19 C83 1.44(3) . ?
N19 C81 1.46(3) . ?
N20 C57 1.41(3) . ?
N20 C87 1.48(2) . ?
N20 C89 1.48(3) . ?
N21 C101 1.33(2) . ?
N21 C95 1.43(2) . ?
N22 C100 1.36(2) . ?
N22 C101 1.40(2) . ?
N22 C132 1.46(2) . ?
N23 C102 1.35(2) . ?
N23 C106 1.38(2) . ?
N24 C107 1.33(2) . ?
N24 C113 1.39(2) . ?
N25 C107 1.40(3) . ?
N25 C108 1.41(3) . ?
N25 C138 1.55(3) . ?
N26 C121 1.29(2) . ?
N26 C119 1.39(2) . ?
N27 C121 1.38(2) . ?
N27 C118 1.39(2) . ?
N27 C140 1.49(3) . ?
N28 C122 1.33(2) . ?
N28 C126 1.34(2) . ?
N29 C127 1.31(2) . ?
N29 C130 1.41(3) . ?
N29 C128 1.48(3) . ?
N30 C104 1.39(3) . ?
N30 C136 1.48(3) . ?
N30 C134 1.54(3) . ?
C1 C6 1.42(3) . ?
C1 C2 1.45(3) . ?
C2 C3 1.39(3) . ?
C2 H2A 0.9500 . ?
C3 C4 1.39(3) . ?
C3 H3A 0.9500 . ?
C4 C5 1.35(3) . ?
C4 H4A 0.9500 . ?
C5 C6 1.40(3) . ?
C5 H5A 0.9500 . ?
C7 C8 1.48(3) . ?
C8 C9 1.40(3) . ?
C9 C10 1.40(3) . ?
C9 H9A 0.9500 . ?
C10 C11 1.40(3) . ?
C11 C12 1.37(3) . ?
C11 H11A 0.9500 . ?
C12 C13 1.44(3) . ?
C14 C15 1.38(3) . ?
C14 C19 1.41(3) . ?
C15 C16 1.38(3) . ?
C15 H15A 0.9500 . ?
C16 C17 1.45(3) . ?
C16 H16A 0.9500 . ?
C17 C18 1.36(3) . ?
C17 C20 1.54(3) . ?
C18 C19 1.40(3) . ?
C18 H18A 0.9500 . ?
C20 C21 1.48(2) . ?
C20 H20A 0.9900 . ?
C20 H20B 0.9900 . ?
C21 C22 1.43(3) . ?
C21 C26 1.43(3) . ?
C22 C23 1.37(3) . ?
C22 H22A 0.9500 . ?
C23 C24 1.43(3) . ?
C23 H23A 0.9500 . ?
C24 C25 1.41(2) . ?
C25 C26 1.41(3) . ?
C26 H26A 0.9500 . ?
C27 C28 1.52(3) . ?
C28 C29 1.37(3) . ?
C29 C30 1.36(3) . ?
C29 H29A 0.9500 . ?
C30 C31 1.36(3) . ?
C30 H30A 0.9500 . ?
C31 C32 1.41(3) . ?
C31 H31A 0.9500 . ?
C32 C33 1.55(3) . ?
C34 C35 1.47(3) . ?
C34 H34A 0.9900 . ?
C34 H34B 0.9900 . ?
C35 H35A 0.9800 . ?
C35 H35B 0.9800 . ?
C35 H35C 0.9800 . ?
C36 C37 1.51(3) . ?
C36 H36A 0.9900 . ?
C36 H36B 0.9900 . ?
C37 H37A 0.9800 . ?
C37 H37B 0.9800 . ?
C37 H37C 0.9800 . ?
C38 C39 1.51(3) . ?
C38 H38A 0.9900 . ?
C38 H38B 0.9900 . ?
C39 H39A 0.9800 . ?
C39 H39B 0.9800 . ?
C39 H39C 0.9800 . ?
C40 C41 1.46(4) . ?
C40 H40A 0.9900 . ?
C40 H40B 0.9900 . ?
C41 H41A 0.9800 . ?
C41 H41B 0.9800 . ?
C41 H41C 0.9800 . ?
C42 C43 1.50(5) . ?
C42 H42A 0.9900 . ?
C42 H42B 0.9900 . ?
C43 H43A 0.9800 . ?
C43 H43B 0.9800 . ?
C43 H43C 0.9800 . ?
C44 C45 1.56(3) . ?
C44 H44A 0.9900 . ?
C44 H44B 0.9900 . ?
C45 H45A 0.9800 . ?
C45 H45B 0.9800 . ?
C45 H45C 0.9800 . ?
C46 C47 1.49(3) . ?
C46 H46A 0.9900 . ?
C46 H46B 0.9900 . ?
C47 H47A 0.9800 . ?
C47 H47B 0.9800 . ?
C47 H47C 0.9800 . ?
C48 C49 1.39(3) . ?
C48 C53 1.42(3) . ?
C49 C50 1.40(3) . ?
C49 H49A 0.9500 . ?
C50 C51 1.40(3) . ?
C50 H50A 0.9500 . ?
C51 C52 1.38(3) . ?
C51 H51A 0.9500 . ?
C52 C53 1.42(3) . ?
C52 H52A 0.9500 . ?
C54 C55 1.48(3) . ?
C55 C56 1.40(3) . ?
C56 C57 1.36(3) . ?
C56 H56A 0.9500 . ?
C57 C58 1.41(3) . ?
C58 C59 1.37(3) . ?
C58 H58A 0.9500 . ?
C59 C60 1.48(3) . ?
C61 C66 1.39(3) . ?
C61 C62 1.42(3) . ?
C62 C63 1.40(3) . ?
C62 H62A 0.9500 . ?
C63 C64 1.38(3) . ?
C63 H63A 0.9500 . ?
C64 C65 1.39(3) . ?
C64 C67 1.52(3) . ?
C65 C66 1.39(3) . ?
C65 H65A 0.9500 . ?
C67 C68 1.48(3) . ?
C67 H67A 0.9900 . ?
C67 H67B 0.9900 . ?
C68 C73 1.36(3) . ?
C68 C69 1.42(3) . ?
C69 C70 1.40(3) . ?
C69 H69A 0.9500 . ?
C70 C71 1.43(3) . ?
C70 H70A 0.9500 . ?
C71 C72 1.42(3) . ?
C72 C73 1.42(3) . ?
C73 H73A 0.9500 . ?
C74 C75 1.45(3) . ?
C75 C76 1.42(3) . ?
C76 C77 1.34(3) . ?
C76 H76A 0.9500 . ?
C77 C78 1.36(3) . ?
C77 H77A 0.9500 . ?
C78 C79 1.39(3) . ?
C78 H78A 0.9500 . ?
C79 C80 1.50(3) . ?
C81 C82 1.52(3) . ?
C81 H81A 0.9900 . ?
C81 H81B 0.9900 . ?
C82 H82A 0.9800 . ?
C82 H82B 0.9800 . ?
C82 H82C 0.9800 . ?
C83 C84 1.56(3) . ?
C83 H83A 0.9900 . ?
C83 H83B 0.9900 . ?
C84 H84A 0.9800 . ?
C84 H84B 0.9800 . ?
C84 H84C 0.9800 . ?
C85 C86 1.52(3) . ?
C85 H85A 0.9900 . ?
C85 H85B 0.9900 . ?
C86 H86A 0.9800 . ?
C86 H86B 0.9800 . ?
C86 H86C 0.9800 . ?
C87 C88 1.49(3) . ?
C87 H87A 0.9900 . ?
C87 H87B 0.9900 . ?
C88 H88A 0.9800 . ?
C88 H88B 0.9800 . ?
C88 H88C 0.9800 . ?
C89 C90 1.49(3) . ?
C89 H89A 0.9900 . ?
C89 H89B 0.9900 . ?
C90 H90A 0.9800 . ?
C90 H90B 0.9800 . ?
C90 H90C 0.9800 . ?
C91 C92 1.56(3) . ?
C91 H91A 0.9900 . ?
C91 H91B 0.9900 . ?
C92 H92A 0.9800 . ?
C92 H92B 0.9800 . ?
C92 H92C 0.9800 . ?
C93 C94 1.47(3) . ?
C93 H93A 0.9900 . ?
C93 H93B 0.9900 . ?
C94 H94A 0.9800 . ?
C94 H94B 0.9800 . ?
C94 H94C 0.9800 . ?
C95 C100 1.40(3) . ?
C95 C96 1.41(3) . ?
C96 C97 1.38(3) . ?
C96 H96A 0.9500 . ?
C97 C98 1.37(3) . ?
C97 H97A 0.9500 . ?
C98 C99 1.41(3) . ?
C98 H98A 0.9500 . ?
C99 C100 1.43(3) . ?
C99 H99A 0.9500 . ?
C101 C102 1.46(3) . ?
C102 C103 1.38(3) . ?
C103 C104 1.38(3) . ?
C103 H10A 0.9500 . ?
C104 C105 1.38(3) . ?
C105 C106 1.39(3) . ?
C105 H10B 0.9500 . ?
C106 C107 1.46(3) . ?
C108 C113 1.38(3) . ?
C108 C109 1.45(3) . ?
C109 C110 1.33(3) . ?
C109 H10C 0.9500 . ?
C110 C111 1.43(3) . ?
C110 H11B 0.9500 . ?
C111 C112 1.39(3) . ?
C111 C114 1.52(3) . ?
C112 C113 1.39(3) . ?
C112 H11C 0.9500 . ?
C114 C115 1.53(3) . ?
C114 H11D 0.9900 . ?
C114 H11E 0.9900 . ?
C115 C120 1.37(3) . ?
C115 C116 1.44(3) . ?
C116 C117 1.37(3) . ?
C116 H11F 0.9500 . ?
C117 C118 1.37(3) . ?
C117 H11G 0.9500 . ?
C118 C119 1.39(3) . ?
C119 C120 1.40(3) . ?
C120 H12A 0.9500 . ?
C121 C122 1.46(3) . ?
C122 C123 1.39(3) . ?
C123 C124 1.41(3) . ?
C123 H12B 0.9500 . ?
C124 C125 1.37(3) . ?
C124 H12C 0.9500 . ?
C125 C126 1.36(3) . ?
C125 H12D 0.9500 . ?
C126 C127 1.49(3) . ?
C128 C129 1.49(4) . ?
C128 H12E 0.9900 . ?
C128 H12F 0.9900 . ?
C129 H12G 0.9800 . ?
C129 H12H 0.9800 . ?
C129 H12I 0.9800 . ?
C130 C131 1.54(4) . ?
C130 H13A 0.9900 . ?
C130 H13B 0.9900 . ?
C131 H13C 0.9800 . ?
C131 H13D 0.9800 . ?
C131 H13E 0.9800 . ?
C132 C133 1.46(3) . ?
C132 H13F 0.9900 . ?
C132 H13G 0.9900 . ?
C133 H13H 0.9800 . ?
C133 H13I 0.9800 . ?
C133 H13J 0.9800 . ?
C134 C135 1.40(3) . ?
C134 H13K 0.9900 . ?
C134 H13L 0.9900 . ?
C135 H13M 0.9800 . ?
C135 H13N 0.9800 . ?
C135 H13O 0.9800 . ?
C136 C137 1.48(3) . ?
C136 H13P 0.9900 . ?
C136 H13Q 0.9900 . ?
C137 H13R 0.9800 . ?
C137 H13S 0.9800 . ?
C137 H13T 0.9800 . ?
C138 C139 1.43(4) . ?
C138 H13U 0.9900 . ?
C138 H13V 0.9900 . ?
C139 H13W 0.9800 . ?
C139 H13X 0.9800 . ?
C139 H13Y 0.9800 . ?
C140 C141 1.49(3) . ?
C140 H14A 0.9900 . ?
C140 H14B 0.9900 . ?
C141 H14C 0.9800 . ?
C141 H14D 0.9800 . ?
C141 H14E 0.9800 . ?
Cl1 O5 1.420(18) . ?
Cl1 O7 1.437(16) . ?
Cl1 O6 1.439(16) . ?
Cl1 O4 1.443(14) . ?
Cl2 O9 1.39(2) . ?
Cl2 O10 1.420(19) . ?
Cl2 O8 1.442(17) . ?
Cl2 O11 1.50(2) . ?
Cl3 O12 1.29(3) . ?
Cl3 O14 1.37(3) . ?
Cl3 O13 1.409(18) . ?
Cl3 O15 1.43(3) . ?
Cl4 O17 1.390(18) . ?
Cl4 O18 1.39(2) . ?
Cl4 O16 1.42(3) . ?
Cl4 O19 1.44(3) . ?
Cl5 O22 1.31(5) . ?
Cl5 O23 1.35(6) . ?
Cl5 O20 1.43(3) . ?
Cl5 O21 1.48(4) . ?
Cl6 O27 1.40(3) . ?
Cl6 O25 1.41(2) . ?
Cl6 O24 1.44(2) . ?
Cl6 O26 1.47(2) . ?
O28 C142 1.45(3) . ?
O28 C143 1.51(3) . ?
C142 H14F 0.9800 . ?
C142 H14G 0.9800 . ?
C142 H14H 0.9800 . ?
C143 C145 1.49(3) . ?
C143 C144 1.49(3) . ?
C143 C146 1.52(3) . ?
C144 H14I 0.9800 . ?
C144 H14J 0.9800 . ?
C144 H14K 0.9800 . ?
C145 H14L 0.9800 . ?
C145 H14M 0.9800 . ?
C145 H14N 0.9800 . ?
C146 H14O 0.9800 . ?
C146 H14P 0.9800 . ?
C146 H14Q 0.9800 . ?
N31 C148 1.14(3) . ?
C147 C148 1.46(3) . ?
C147 H14R 0.9800 . ?
C147 H14S 0.9800 . ?
C147 H14T 0.9800 . ?
N32 C150 1.18(4) . ?
C149 C150 1.37(4) . ?
C149 H14U 0.9800 . ?
C149 H14V 0.9800 . ?
C149 H14Z 0.9800 . ?
N33 C152 1.18(5) . ?
C151 C152 1.55(5) . ?
C151 H15B 0.9800 . ?
C151 H15C 0.9800 . ?
C151 H15D 0.9800 . ?
N34 C154 1.18(5) . ?
C153 C154 1.50(6) . ?
C153 H15F 0.9800 . ?
C153 H15G 0.9800 . ?
C153 H15H 0.9800 . ?
N35 C156 1.05(5) . ?
C155 C156 1.51(5) . ?
C155 H15J 0.9800 . ?
C155 H15K 0.9800 . ?
C155 H15L 0.9800 . ?
N36 C158 1.15(3) . ?
C157 C158 1.40(3) . ?
C157 H15E 0.9800 . ?
C157 H15I 0.9800 . ?
C157 H15M 0.9800 . ?

loop_
_geom_torsion_atom_site_label_1
_geom_torsion_atom_site_label_2
_geom_torsion_atom_site_label_3
_geom_torsion_atom_site_label_4
_geom_torsion
_geom_torsion_site_symmetry_1
_geom_torsion_site_symmetry_2
_geom_torsion_site_symmetry_3
_geom_torsion_site_symmetry_4
_geom_torsion_publ_flag
O2 Nd2 O1 C33 174.4(15) . . . . ?
O3 Nd2 O1 C33 91.7(15) . . . . ?
N8 Nd2 O1 C33 23.7(14) . . . . ?
N26 Nd2 O1 C33 -126.4(15) . . . . ?
N16 Nd2 O1 C33 -55.9(15) . . . . ?
N18 Nd2 O1 C33 -120.4(15) . . . . ?
N28 Nd2 O1 C33 132.1(15) . . . . ?
N6 Nd2 O1 C33 23.9(17) . . . . ?
O3 Nd2 O2 C80 -178.2(15) . . . . ?
O1 Nd2 O2 C80 98.1(14) . . . . ?
N8 Nd2 O2 C80 133.2(14) . . . . ?
N26 Nd2 O2 C80 -55.5(14) . . . . ?
N16 Nd2 O2 C80 34.2(16) . . . . ?
N18 Nd2 O2 C80 23.6(13) . . . . ?
N28 Nd2 O2 C80 -114.9(15) . . . . ?
N6 Nd2 O2 C80 -125.3(14) . . . . ?
O2 Nd2 O3 C127 41.4(15) . . . . ?
O1 Nd2 O3 C127 120.2(15) . . . . ?
N8 Nd2 O3 C127 -176.6(16) . . . . ?
N26 Nd2 O3 C127 -37.9(16) . . . . ?
N16 Nd2 O3 C127 176.2(13) . . . . ?
N18 Nd2 O3 C127 71.2(16) . . . . ?
N28 Nd2 O3 C127 -26.8(14) . . . . ?
N6 Nd2 O3 C127 -110.2(15) . . . . ?
N3 Nd1 N1 C7 28.2(12) . . . . ?
N13 Nd1 N1 C7 139.7(12) . . . . ?
N23 Nd1 N1 C7 -102.1(13) . . . . ?
N21 Nd1 N1 C7 -167.9(13) . . . . ?
N14 Nd1 N1 C7 -112.9(13) . . . . ?
N4 Nd1 N1 C7 35.5(14) . . . . ?
N11 Nd1 N1 C7 103.4(13) . . . . ?
N24 Nd1 N1 C7 -40.1(12) . . . . ?
N3 Nd1 N1 C1 167.5(18) . . . . ?
N13 Nd1 N1 C1 -81.0(18) . . . . ?
N23 Nd1 N1 C1 37.2(16) . . . . ?
N21 Nd1 N1 C1 -28.6(16) . . . . ?
N14 Nd1 N1 C1 26(2) . . . . ?
N4 Nd1 N1 C1 174.8(15) . . . . ?
N11 Nd1 N1 C1 -117.3(17) . . . . ?
N24 Nd1 N1 C1 99.2(16) . . . . ?
N13 Nd1 N3 C8 -154.2(14) . . . . ?
N23 Nd1 N3 C8 28.1(16) . . . . ?
N21 Nd1 N3 C8 -47.7(17) . . . . ?
N14 Nd1 N3 C8 119.5(15) . . . . ?
N4 Nd1 N3 C8 164.0(16) . . . . ?
N11 Nd1 N3 C8 -113.9(15) . . . . ?
N24 Nd1 N3 C8 73.5(15) . . . . ?
N1 Nd1 N3 C8 -22.7(14) . . . . ?
N13 Nd1 N3 C12 35.4(15) . . . . ?
N23 Nd1 N3 C12 -142.4(13) . . . . ?
N21 Nd1 N3 C12 141.9(13) . . . . ?
N14 Nd1 N3 C12 -50.9(17) . . . . ?
N4 Nd1 N3 C12 -6.4(13) . . . . ?
N11 Nd1 N3 C12 75.7(14) . . . . ?
N24 Nd1 N3 C12 -96.9(14) . . . . ?
N1 Nd1 N3 C12 166.9(15) . . . . ?
N3 Nd1 N4 C13 21.3(12) . . . . ?
N13 Nd1 N4 C13 -123.8(13) . . . . ?
N23 Nd1 N4 C13 114.4(13) . . . . ?
N21 Nd1 N4 C13 -119.9(13) . . . . ?
N14 Nd1 N4 C13 175.9(13) . . . . ?
N11 Nd1 N4 C13 -57.5(12) . . . . ?
N24 Nd1 N4 C13 91.9(13) . . . . ?
N1 Nd1 N4 C13 14.1(14) . . . . ?
N3 Nd1 N4 C19 156.7(17) . . . . ?
N13 Nd1 N4 C19 11.6(15) . . . . ?
N23 Nd1 N4 C19 -110.3(15) . . . . ?
N21 Nd1 N4 C19 15(2) . . . . ?
N14 Nd1 N4 C19 -48.8(15) . . . . ?
N11 Nd1 N4 C19 77.8(15) . . . . ?
N24 Nd1 N4 C19 -132.8(16) . . . . ?
N1 Nd1 N4 C19 149.5(14) . . . . ?
O2 Nd2 N6 C27 -92.9(13) . . . . ?
O3 Nd2 N6 C27 -39.0(12) . . . . ?
O1 Nd2 N6 C27 31.2(14) . . . . ?
N8 Nd2 N6 C27 31.4(11) . . . . ?
N26 Nd2 N6 C27 -163.7(12) . . . . ?
N16 Nd2 N6 C27 104.0(12) . . . . ?
N18 Nd2 N6 C27 139.5(12) . . . . ?
N28 Nd2 N6 C27 -102.7(12) . . . . ?
O2 Nd2 N6 C25 29.8(18) . . . . ?
O3 Nd2 N6 C25 83.7(14) . . . . ?
O1 Nd2 N6 C25 153.9(13) . . . . ?
N8 Nd2 N6 C25 154.1(15) . . . . ?
N26 Nd2 N6 C25 -41.0(14) . . . . ?
N16 Nd2 N6 C25 -133.3(14) . . . . ?
N18 Nd2 N6 C25 -97.8(15) . . . . ?
N28 Nd2 N6 C25 20.0(14) . . . . ?
O2 Nd2 N8 C32 -47.0(17) . . . . ?
O3 Nd2 N8 C32 -100.9(15) . . . . ?
O1 Nd2 N8 C32 -7.6(13) . . . . ?
N26 Nd2 N8 C32 147.3(13) . . . . ?
N16 Nd2 N8 C32 74.5(15) . . . . ?
N18 Nd2 N8 C32 32.9(16) . . . . ?
N28 Nd2 N8 C32 -132.2(14) . . . . ?
N6 Nd2 N8 C32 172.6(16) . . . . ?
O2 Nd2 N8 C28 119.3(14) . . . . ?
O3 Nd2 N8 C28 65.5(14) . . . . ?
O1 Nd2 N8 C28 158.8(16) . . . . ?
N26 Nd2 N8 C28 -46.3(18) . . . . ?
N16 Nd2 N8 C28 -119.2(15) . . . . ?
N18 Nd2 N8 C28 -160.8(13) . . . . ?
N28 Nd2 N8 C28 34.2(16) . . . . ?
N6 Nd2 N8 C28 -21.1(14) . . . . ?
N3 Nd1 N11 C54 -123.3(13) . . . . ?
N13 Nd1 N11 C54 20.3(12) . . . . ?
N23 Nd1 N11 C54 131.2(12) . . . . ?
N21 Nd1 N11 C54 93.4(13) . . . . ?
N14 Nd1 N11 C54 19.9(14) . . . . ?
N4 Nd1 N11 C54 -57.6(12) . . . . ?
N24 Nd1 N11 C54 -112.1(13) . . . . ?
N1 Nd1 N11 C54 174.4(13) . . . . ?
N3 Nd1 N11 C48 16.4(15) . . . . ?
N13 Nd1 N11 C48 160.0(17) . . . . ?
N23 Nd1 N11 C48 -89.1(17) . . . . ?
N21 Nd1 N11 C48 -127.0(16) . . . . ?
N14 Nd1 N11 C48 159.6(14) . . . . ?
N4 Nd1 N11 C48 82.0(16) . . . . ?
N24 Nd1 N11 C48 27.6(19) . . . . ?
N1 Nd1 N11 C48 -45.9(15) . . . . ?
N3 Nd1 N13 C59 -154.9(13) . . . . ?
N23 Nd1 N13 C59 22.6(15) . . . . ?
N21 Nd1 N13 C59 65.7(13) . . . . ?
N14 Nd1 N13 C59 -19.1(13) . . . . ?
N4 Nd1 N13 C59 -116.5(14) . . . . ?
N11 Nd1 N13 C59 161.2(15) . . . . ?
N24 Nd1 N13 C59 -60.1(15) . . . . ?
N1 Nd1 N13 C59 120.2(13) . . . . ?
N3 Nd1 N13 C55 37.7(14) . . . . ?
N23 Nd1 N13 C55 -144.8(12) . . . . ?
N21 Nd1 N13 C55 -101.7(13) . . . . ?
N14 Nd1 N13 C55 173.4(14) . . . . ?
N4 Nd1 N13 C55 76.1(13) . . . . ?
N11 Nd1 N13 C55 -6.2(12) . . . . ?
N24 Nd1 N13 C55 132.5(12) . . . . ?
N1 Nd1 N13 C55 -47.2(15) . . . . ?
N3 Nd1 N14 C60 125.7(13) . . . . ?
N13 Nd1 N14 C60 15.2(12) . . . . ?
N23 Nd1 N14 C60 -129.3(13) . . . . ?
N21 Nd1 N14 C60 -62.8(12) . . . . ?
N4 Nd1 N14 C60 86.9(13) . . . . ?
N11 Nd1 N14 C60 15.6(14) . . . . ?
N24 Nd1 N14 C60 168.1(13) . . . . ?
N1 Nd1 N14 C60 -118.7(13) . . . . ?
N3 Nd1 N14 C66 -65.7(18) . . . . ?
N13 Nd1 N14 C66 -176.2(17) . . . . ?
N23 Nd1 N14 C66 39.3(16) . . . . ?
N21 Nd1 N14 C66 105.8(16) . . . . ?
N4 Nd1 N14 C66 -104.5(16) . . . . ?
N11 Nd1 N14 C66 -175.8(15) . . . . ?
N24 Nd1 N14 C66 -23.3(16) . . . . ?
N1 Nd1 N14 C66 49.9(19) . . . . ?
O2 Nd2 N16 C74 -4.9(16) . . . . ?
O3 Nd2 N16 C74 -127.5(14) . . . . ?
O1 Nd2 N16 C74 -69.7(14) . . . . ?
N8 Nd2 N16 C74 -134.3(15) . . . . ?
N26 Nd2 N16 C74 81.1(14) . . . . ?
N18 Nd2 N16 C74 5.8(13) . . . . ?
N28 Nd2 N16 C74 98.1(16) . . . . ?
N6 Nd2 N16 C74 163.3(14) . . . . ?
O2 Nd2 N16 C72 175.6(16) . . . . ?
O3 Nd2 N16 C72 53(2) . . . . ?
O1 Nd2 N16 C72 110.8(18) . . . . ?
N8 Nd2 N16 C72 46.2(17) . . . . ?
N26 Nd2 N16 C72 -98.3(17) . . . . ?
N18 Nd2 N16 C72 -173.7(19) . . . . ?
N28 Nd2 N16 C72 -81(2) . . . . ?
N6 Nd2 N16 C72 -16.1(17) . . . . ?
O2 Nd2 N18 C79 -0.4(13) . . . . ?
O3 Nd2 N18 C79 -33.9(17) . . . . ?
O1 Nd2 N18 C79 -86.3(14) . . . . ?
N8 Nd2 N18 C79 -123.8(14) . . . . ?
N26 Nd2 N18 C79 90.5(14) . . . . ?
N16 Nd2 N18 C79 -170.4(15) . . . . ?
N28 Nd2 N18 C79 42.1(15) . . . . ?
N6 Nd2 N18 C79 148.4(13) . . . . ?
O2 Nd2 N18 C75 155.9(15) . . . . ?
O3 Nd2 N18 C75 122.4(14) . . . . ?
O1 Nd2 N18 C75 70.0(14) . . . . ?
N8 Nd2 N18 C75 32.5(16) . . . . ?
N26 Nd2 N18 C75 -113.2(15) . . . . ?
N16 Nd2 N18 C75 -14.1(13) . . . . ?
N28 Nd2 N18 C75 -161.7(13) . . . . ?
N6 Nd2 N18 C75 -55.3(17) . . . . ?
N3 Nd1 N21 C101 109.9(13) . . . . ?
N13 Nd1 N21 C101 -125.3(13) . . . . ?
N23 Nd1 N21 C101 15.3(12) . . . . ?
N14 Nd1 N21 C101 -62.1(12) . . . . ?
N4 Nd1 N21 C101 -129.2(12) . . . . ?
N11 Nd1 N21 C101 171.5(12) . . . . ?
N24 Nd1 N21 C101 10.7(14) . . . . ?
N1 Nd1 N21 C101 87.8(12) . . . . ?
N3 Nd1 N21 C95 -109.1(16) . . . . ?
N13 Nd1 N21 C95 15.8(15) . . . . ?
N23 Nd1 N21 C95 156.4(17) . . . . ?
N14 Nd1 N21 C95 78.9(16) . . . . ?
N4 Nd1 N21 C95 12(2) . . . . ?
N11 Nd1 N21 C95 -47.4(16) . . . . ?
N24 Nd1 N21 C95 151.8(15) . . . . ?
N1 Nd1 N21 C95 -131.1(16) . . . . ?
N3 Nd1 N23 C102 -131.4(13) . . . . ?
N13 Nd1 N23 C102 50.9(15) . . . . ?
N21 Nd1 N23 C102 4.1(13) . . . . ?
N14 Nd1 N23 C102 88.3(14) . . . . ?
N4 Nd1 N23 C102 154.6(12) . . . . ?
N11 Nd1 N23 C102 -38.8(17) . . . . ?
N24 Nd1 N23 C102 179.9(15) . . . . ?
N1 Nd1 N23 C102 -85.0(14) . . . . ?
N3 Nd1 N23 C106 23.4(15) . . . . ?
N13 Nd1 N23 C106 -154.4(12) . . . . ?
N21 Nd1 N23 C106 158.9(15) . . . . ?
N14 Nd1 N23 C106 -116.9(14) . . . . ?
N4 Nd1 N23 C106 -50.6(16) . . . . ?
N11 Nd1 N23 C106 116.0(14) . . . . ?
N24 Nd1 N23 C106 -25.3(13) . . . . ?
N1 Nd1 N23 C106 69.8(13) . . . . ?
N3 Nd1 N24 C107 -106.9(14) . . . . ?
N13 Nd1 N24 C107 134.7(13) . . . . ?
N23 Nd1 N24 C107 24.7(12) . . . . ?
N21 Nd1 N24 C107 29.4(15) . . . . ?
N14 Nd1 N24 C107 99.4(13) . . . . ?
N4 Nd1 N24 C107 -171.5(14) . . . . ?
N11 Nd1 N24 C107 -118.4(13) . . . . ?
N1 Nd1 N24 C107 -45.5(13) . . . . ?
N3 Nd1 N24 C113 42.3(17) . . . . ?
N13 Nd1 N24 C113 -76.1(18) . . . . ?
N23 Nd1 N24 C113 174.0(19) . . . . ?
N21 Nd1 N24 C113 178.6(16) . . . . ?
N14 Nd1 N24 C113 -111.4(17) . . . . ?
N4 Nd1 N24 C113 -22.3(17) . . . . ?
N11 Nd1 N24 C113 31(2) . . . . ?
N1 Nd1 N24 C113 103.7(17) . . . . ?
O2 Nd2 N26 C121 -61.0(14) . . . . ?
O3 Nd2 N26 C121 15.9(15) . . . . ?
O1 Nd2 N26 C121 -118.4(14) . . . . ?
N8 Nd2 N26 C121 108.2(15) . . . . ?
N16 Nd2 N26 C121 175.3(14) . . . . ?
N18 Nd2 N26 C121 -124.2(14) . . . . ?
N28 Nd2 N26 C121 4.7(13) . . . . ?
N6 Nd2 N26 C121 85.5(14) . . . . ?
O2 Nd2 N26 C119 110.9(16) . . . . ?
O3 Nd2 N26 C119 -172.2(15) . . . . ?
O1 Nd2 N26 C119 53.4(19) . . . . ?
N8 Nd2 N26 C119 -79.9(18) . . . . ?
N16 Nd2 N26 C119 -12.8(16) . . . . ?
N18 Nd2 N26 C119 47.7(16) . . . . ?
N28 Nd2 N26 C119 176.5(17) . . . . ?
N6 Nd2 N26 C119 -102.6(16) . . . . ?
O2 Nd2 N28 C122 100.1(15) . . . . ?
O3 Nd2 N28 C122 -167.5(16) . . . . ?
O1 Nd2 N28 C122 146.0(14) . . . . ?
N8 Nd2 N28 C122 -134.7(14) . . . . ?
N26 Nd2 N28 C122 1.7(14) . . . . ?
N16 Nd2 N28 C122 -18(2) . . . . ?
N18 Nd2 N28 C122 59.4(16) . . . . ?
N6 Nd2 N28 C122 -86.0(15) . . . . ?
O2 Nd2 N28 C126 -83.2(14) . . . . ?
O3 Nd2 N28 C126 9.2(13) . . . . ?
O1 Nd2 N28 C126 -37.3(15) . . . . ?
N8 Nd2 N28 C126 42.0(15) . . . . ?
N26 Nd2 N28 C126 178.4(15) . . . . ?
N16 Nd2 N28 C126 158.8(12) . . . . ?
N18 Nd2 N28 C126 -123.9(13) . . . . ?
N6 Nd2 N28 C126 90.7(13) . . . . ?
C7 N1 C1 C6 2(2) . . . . ?
Nd1 N1 C1 C6 -138.5(15) . . . . ?
C7 N1 C1 C2 -176(2) . . . . ?
Nd1 N1 C1 C2 44(3) . . . . ?
N1 C1 C2 C3 180(2) . . . . ?
C6 C1 C2 C3 2(3) . . . . ?
C1 C2 C3 C4 -2(3) . . . . ?
C2 C3 C4 C5 2(3) . . . . ?
C3 C4 C5 C6 -2(3) . . . . ?
C7 N2 C6 C5 179(2) . . . . ?
C38 N2 C6 C5 0(3) . . . . ?
C7 N2 C6 C1 -1(2) . . . . ?
C38 N2 C6 C1 179.2(17) . . . . ?
C4 C5 C6 N2 -178(2) . . . . ?
C4 C5 C6 C1 2(3) . . . . ?
N1 C1 C6 N2 0(2) . . . . ?
C2 C1 C6 N2 177.7(17) . . . . ?
N1 C1 C6 C5 179.4(17) . . . . ?
C2 C1 C6 C5 -3(3) . . . . ?
C1 N1 C7 N2 -3(2) . . . . ?
Nd1 N1 C7 N2 147.4(12) . . . . ?
C1 N1 C7 C8 173.6(17) . . . . ?
Nd1 N1 C7 C8 -36(2) . . . . ?
C6 N2 C7 N1 3(2) . . . . ?
C38 N2 C7 N1 -177.8(19) . . . . ?
C6 N2 C7 C8 -173.6(18) . . . . ?
C38 N2 C7 C8 6(3) . . . . ?
C12 N3 C8 C9 0(3) . . . . ?
Nd1 N3 C8 C9 -171.2(16) . . . . ?
C12 N3 C8 C7 -174.3(16) . . . . ?
Nd1 N3 C8 C7 15(2) . . . . ?
N1 C7 C8 N3 17(3) . . . . ?
N2 C7 C8 N3 -166.9(18) . . . . ?
N1 C7 C8 C9 -158(2) . . . . ?
N2 C7 C8 C9 19(3) . . . . ?
N3 C8 C9 C10 1(3) . . . . ?
C7 C8 C9 C10 175(2) . . . . ?
C8 C9 C10 N10 178(2) . . . . ?
C8 C9 C10 C11 -1(3) . . . . ?
C42 N10 C10 C9 174(2) . . . . ?
C40 N10 C10 C9 9(4) . . . . ?
C42 N10 C10 C11 -7(4) . . . . ?
C40 N10 C10 C11 -172(2) . . . . ?
C9 C10 C11 C12 0(3) . . . . ?
N10 C10 C11 C12 -179(2) . . . . ?
C8 N3 C12 C11 -1(3) . . . . ?
Nd1 N3 C12 C11 169.9(16) . . . . ?
C8 N3 C12 C13 -179.8(17) . . . . ?
Nd1 N3 C12 C13 -9(2) . . . . ?
C10 C11 C12 N3 1(3) . . . . ?
C10 C11 C12 C13 180(2) . . . . ?
C19 N4 C13 N5 -3(2) . . . . ?
Nd1 N4 C13 N5 143.5(13) . . . . ?
C19 N4 C13 C12 175.8(18) . . . . ?
Nd1 N4 C13 C12 -38(2) . . . . ?
C14 N5 C13 N4 2(2) . . . . ?
C44 N5 C13 N4 -167.0(18) . . . . ?
C14 N5 C13 C12 -176(2) . . . . ?
C44 N5 C13 C12 14(3) . . . . ?
N3 C12 C13 N4 32(3) . . . . ?
C11 C12 C13 N4 -146.4(19) . . . . ?
N3 C12 C13 N5 -149.3(19) . . . . ?
C11 C12 C13 N5 32(3) . . . . ?
C13 N5 C14 C15 -178(2) . . . . ?
C44 N5 C14 C15 -8(3) . . . . ?
C13 N5 C14 C19 0(2) . . . . ?
C44 N5 C14 C19 169.3(17) . . . . ?
N5 C14 C15 C16 178(2) . . . . ?
C19 C14 C15 C16 1(3) . . . . ?
C14 C15 C16 C17 4(3) . . . . ?
C15 C16 C17 C18 -5(3) . . . . ?
C15 C16 C17 C20 -179.5(18) . . . . ?
C16 C17 C18 C19 1(3) . . . . ?
C20 C17 C18 C19 175.4(18) . . . . ?
C13 N4 C19 C18 -176(2) . . . . ?
Nd1 N4 C19 C18 46(3) . . . . ?
C13 N4 C19 C14 3(2) . . . . ?
Nd1 N4 C19 C14 -134.9(14) . . . . ?
C17 C18 C19 N4 -178.0(19) . . . . ?
C17 C18 C19 C14 3(3) . . . . ?
C15 C14 C19 N4 176.7(18) . . . . ?
N5 C14 C19 N4 -1(2) . . . . ?
C15 C14 C19 C18 -5(3) . . . . ?
N5 C14 C19 C18 177.4(17) . . . . ?
C18 C17 C20 C21 37(3) . . . . ?
C16 C17 C20 C21 -149.1(19) . . . . ?
C17 C20 C21 C22 -157.8(18) . . . . ?
C17 C20 C21 C26 25(3) . . . . ?
C26 C21 C22 C23 -2(3) . . . . ?
C20 C21 C22 C23 -179.2(19) . . . . ?
C21 C22 C23 C24 -1(3) . . . . ?
C27 N7 C24 C25 1(2) . . . . ?
C46 N7 C24 C25 170.6(16) . . . . ?
C27 N7 C24 C23 -177(2) . . . . ?
C46 N7 C24 C23 -7(3) . . . . ?
C22 C23 C24 N7 -178.1(19) . . . . ?
C22 C23 C24 C25 4(3) . . . . ?
C27 N6 C25 C26 -176.2(19) . . . . ?
Nd2 N6 C25 C26 61(2) . . . . ?
C27 N6 C25 C24 2(2) . . . . ?
Nd2 N6 C25 C24 -121.3(14) . . . . ?
N7 C24 C25 N6 -1(2) . . . . ?
C23 C24 C25 N6 176.8(17) . . . . ?
N7 C24 C25 C26 176.7(16) . . . . ?
C23 C24 C25 C26 -5(3) . . . . ?
N6 C25 C26 C21 180.0(18) . . . . ?
C24 C25 C26 C21 2(3) . . . . ?
C22 C21 C26 C25 1(3) . . . . ?
C20 C21 C26 C25 178.2(17) . . . . ?
C25 N6 C27 N7 -1(2) . . . . ?
Nd2 N6 C27 N7 132.8(13) . . . . ?
C25 N6 C27 C28 -179.7(17) . . . . ?
Nd2 N6 C27 C28 -46(2) . . . . ?
C24 N7 C27 N6 0(2) . . . . ?
C46 N7 C27 N6 -169.0(17) . . . . ?
C24 N7 C27 C28 178.7(17) . . . . ?
C46 N7 C27 C28 9(3) . . . . ?
C32 N8 C28 C29 -5(3) . . . . ?
Nd2 N8 C28 C29 -170.9(14) . . . . ?
C32 N8 C28 C27 174.3(17) . . . . ?
Nd2 N8 C28 C27 8(2) . . . . ?
N6 C27 C28 N8 29(3) . . . . ?
N7 C27 C28 N8 -149.4(19) . . . . ?
N6 C27 C28 C29 -153(2) . . . . ?
N7 C27 C28 C29 29(3) . . . . ?
N8 C28 C29 C30 6(3) . . . . ?
C27 C28 C29 C30 -172.6(18) . . . . ?
C28 C29 C30 C31 -1(3) . . . . ?
C29 C30 C31 C32 -5(3) . . . . ?
C28 N8 C32 C31 -2(3) . . . . ?
Nd2 N8 C32 C31 164.5(14) . . . . ?
C28 N8 C32 C33 -170.7(17) . . . . ?
Nd2 N8 C32 C33 -4(2) . . . . ?
C30 C31 C32 N8 6(3) . . . . ?
C30 C31 C32 C33 173.4(19) . . . . ?
Nd2 O1 C33 N9 143.8(16) . . . . ?
Nd2 O1 C33 C32 -36(2) . . . . ?
C34 N9 C33 O1 -162(2) . . . . ?
C36 N9 C33 O1 11(3) . . . . ?
C34 N9 C33 C32 17(3) . . . . ?
C36 N9 C33 C32 -170.0(17) . . . . ?
N8 C32 C33 O1 25(3) . . . . ?
C31 C32 C33 O1 -144(2) . . . . ?
N8 C32 C33 N9 -154.8(19) . . . . ?
C31 C32 C33 N9 37(3) . . . . ?
C33 N9 C34 C35 98(3) . . . . ?
C36 N9 C34 C35 -75(2) . . . . ?
C33 N9 C36 C37 79(2) . . . . ?
C34 N9 C36 C37 -107(2) . . . . ?
C6 N2 C38 C39 85(2) . . . . ?
C7 N2 C38 C39 -94(3) . . . . ?
C10 N10 C40 C41 -90(3) . . . . ?
C42 N10 C40 C41 105(3) . . . . ?
C10 N10 C42 C43 -73(4) . . . . ?
C40 N10 C42 C43 93(4) . . . . ?
C13 N5 C44 C45 -111(2) . . . . ?
C14 N5 C44 C45 82(2) . . . . ?
C24 N7 C46 C47 85(2) . . . . ?
C27 N7 C46 C47 -107(2) . . . . ?
C54 N11 C48 C49 -178(2) . . . . ?
Nd1 N11 C48 C49 40(3) . . . . ?
C54 N11 C48 C53 1(2) . . . . ?
Nd1 N11 C48 C53 -141.1(13) . . . . ?
N11 C48 C49 C50 179.1(19) . . . . ?
C53 C48 C49 C50 0(3) . . . . ?
C48 C49 C50 C51 3(3) . . . . ?
C49 C50 C51 C52 -6(3) . . . . ?
C50 C51 C52 C53 4(3) . . . . ?
C54 N12 C53 C52 179(2) . . . . ?
C85 N12 C53 C52 -6(3) . . . . ?
C54 N12 C53 C48 -3(2) . . . . ?
C85 N12 C53 C48 171.7(16) . . . . ?
C51 C52 C53 N12 177(2) . . . . ?
C51 C52 C53 C48 -1(3) . . . . ?
C49 C48 C53 N12 -179.3(18) . . . . ?
N11 C48 C53 N12 1(2) . . . . ?
C49 C48 C53 C52 -1(3) . . . . ?
N11 C48 C53 C52 179.4(17) . . . . ?
C53 N12 C54 N11 4(2) . . . . ?
C85 N12 C54 N11 -170.4(17) . . . . ?
C53 N12 C54 C55 -174.8(19) . . . . ?
C85 N12 C54 C55 11(3) . . . . ?
C48 N11 C54 N12 -3(2) . . . . ?
Nd1 N11 C54 N12 146.5(13) . . . . ?
C48 N11 C54 C55 175.9(17) . . . . ?
Nd1 N11 C54 C55 -34(2) . . . . ?
C59 N13 C55 C56 -3(3) . . . . ?
Nd1 N13 C55 C56 165.8(14) . . . . ?
C59 N13 C55 C54 -176.2(16) . . . . ?
Nd1 N13 C55 C54 -8(2) . . . . ?
N12 C54 C55 N13 -152.2(19) . . . . ?
N11 C54 C55 N13 29(2) . . . . ?
N12 C54 C55 C56 34(3) . . . . ?
N11 C54 C55 C56 -144.9(18) . . . . ?
N13 C55 C56 C57 3(3) . . . . ?
C54 C55 C56 C57 176.2(18) . . . . ?
C55 C56 C57 C58 -2(3) . . . . ?
C55 C56 C57 N20 -178.8(18) . . . . ?
C87 N20 C57 C56 -2(3) . . . . ?
C89 N20 C57 C56 178.4(19) . . . . ?
C87 N20 C57 C58 -178.6(17) . . . . ?
C89 N20 C57 C58 2(3) . . . . ?
C56 C57 C58 C59 1(3) . . . . ?
N20 C57 C58 C59 178.0(18) . . . . ?
C57 C58 C59 N13 -1(3) . . . . ?
C57 C58 C59 C60 171.6(18) . . . . ?
C55 N13 C59 C58 2(3) . . . . ?
Nd1 N13 C59 C58 -166.5(14) . . . . ?
C55 N13 C59 C60 -171.9(15) . . . . ?
Nd1 N13 C59 C60 20(2) . . . . ?
C66 N14 C60 N15 1(2) . . . . ?
Nd1 N14 C60 N15 173.2(10) . . . . ?
C66 N14 C60 C59 175.4(16) . . . . ?
Nd1 N14 C60 C59 -13(2) . . . . ?
C61 N15 C60 N14 -2(2) . . . . ?
C91 N15 C60 N14 176.4(17) . . . . ?
C61 N15 C60 C59 -175.3(17) . . . . ?
C91 N15 C60 C59 3(3) . . . . ?
C58 C59 C60 N14 -177.3(18) . . . . ?
N13 C59 C60 N14 -4(2) . . . . ?
C58 C59 C60 N15 -4(3) . . . . ?
N13 C59 C60 N15 169.5(16) . . . . ?
C60 N15 C61 C66 1(2) . . . . ?
C91 N15 C61 C66 -177.1(16) . . . . ?
C60 N15 C61 C62 179(2) . . . . ?
C91 N15 C61 C62 1(3) . . . . ?
N15 C61 C62 C63 -180(2) . . . . ?
C66 C61 C62 C63 -2(3) . . . . ?
C61 C62 C63 C64 3(3) . . . . ?
C62 C63 C64 C65 -3(3) . . . . ?
C62 C63 C64 C67 175.8(18) . . . . ?
C63 C64 C65 C66 2(3) . . . . ?
C67 C64 C65 C66 -176.6(17) . . . . ?
N15 C61 C66 C65 179.5(17) . . . . ?
C62 C61 C66 C65 1(3) . . . . ?
N15 C61 C66 N14 0(2) . . . . ?
C62 C61 C66 N14 -178.8(17) . . . . ?
C64 C65 C66 C61 -1(3) . . . . ?
C64 C65 C66 N14 178.4(18) . . . . ?
C60 N14 C66 C61 -1(2) . . . . ?
Nd1 N14 C66 C61 -170.3(13) . . . . ?
C60 N14 C66 C65 179.6(19) . . . . ?
Nd1 N14 C66 C65 10(3) . . . . ?
C63 C64 C67 C68 -114(2) . . . . ?
C65 C64 C67 C68 65(2) . . . . ?
C64 C67 C68 C73 43(3) . . . . ?
C64 C67 C68 C69 -139.1(19) . . . . ?
C73 C68 C69 C70 -4(3) . . . . ?
C67 C68 C69 C70 179(2) . . . . ?
C68 C69 C70 C71 4(3) . . . . ?
C74 N17 C71 C72 4(2) . . . . ?
C93 N17 C71 C72 -170.7(18) . . . . ?
C74 N17 C71 C70 -178(2) . . . . ?
C93 N17 C71 C70 7(3) . . . . ?
C69 C70 C71 N17 179(2) . . . . ?
C69 C70 C71 C72 -3(3) . . . . ?
C74 N16 C72 C71 1(2) . . . . ?
Nd2 N16 C72 C71 -179.0(12) . . . . ?
C74 N16 C72 C73 176(2) . . . . ?
Nd2 N16 C72 C73 -4(3) . . . . ?
N17 C71 C72 N16 -3(2) . . . . ?
C70 C71 C72 N16 178.2(18) . . . . ?
N17 C71 C72 C73 -178.8(18) . . . . ?
C70 C71 C72 C73 3(3) . . . . ?
C69 C68 C73 C72 3(3) . . . . ?
C67 C68 C73 C72 -179.7(18) . . . . ?
N16 C72 C73 C68 -176(2) . . . . ?
C71 C72 C73 C68 -2(3) . . . . ?
C72 N16 C74 N17 1(2) . . . . ?
Nd2 N16 C74 N17 -178.5(12) . . . . ?
C72 N16 C74 C75 -178.6(18) . . . . ?
Nd2 N16 C74 C75 2(2) . . . . ?
C71 N17 C74 N16 -3(2) . . . . ?
C93 N17 C74 N16 170.9(19) . . . . ?
C71 N17 C74 C75 176(2) . . . . ?
C93 N17 C74 C75 -9(4) . . . . ?
C79 N18 C75 C76 4(3) . . . . ?
Nd2 N18 C75 C76 -151.0(15) . . . . ?
C79 N18 C75 C74 175.8(18) . . . . ?
Nd2 N18 C75 C74 21(2) . . . . ?
N16 C74 C75 N18 -15(3) . . . . ?
N17 C74 C75 N18 165(2) . . . . ?
N16 C74 C75 C76 156(2) . . . . ?
N17 C74 C75 C76 -24(4) . . . . ?
N18 C75 C76 C77 -2(3) . . . . ?
C74 C75 C76 C77 -173(2) . . . . ?
C75 C76 C77 C78 0(3) . . . . ?
C76 C77 C78 C79 0(3) . . . . ?
C75 N18 C79 C78 -4(3) . . . . ?
Nd2 N18 C79 C78 151.7(16) . . . . ?
C75 N18 C79 C80 -174.2(17) . . . . ?
Nd2 N18 C79 C80 -18(2) . . . . ?
C77 C78 C79 N18 2(3) . . . . ?
C77 C78 C79 C80 171(2) . . . . ?
Nd2 O2 C80 N19 137.1(16) . . . . ?
Nd2 O2 C80 C79 -43(2) . . . . ?
C83 N19 C80 O2 8(3) . . . . ?
C81 N19 C80 O2 -167.3(18) . . . . ?
C83 N19 C80 C79 -172.4(18) . . . . ?
C81 N19 C80 C79 12(3) . . . . ?
N18 C79 C80 O2 39(2) . . . . ?
C78 C79 C80 O2 -131(2) . . . . ?
N18 C79 C80 N19 -141(2) . . . . ?
C78 C79 C80 N19 49(3) . . . . ?
C80 N19 C81 C82 110(2) . . . . ?
C83 N19 C81 C82 -65(3) . . . . ?
C80 N19 C83 C84 77(2) . . . . ?
C81 N19 C83 C84 -108(2) . . . . ?
C54 N12 C85 C86 -110(2) . . . . ?
C53 N12 C85 C86 76(2) . . . . ?
C57 N20 C87 C88 -84(2) . . . . ?
C89 N20 C87 C88 96(2) . . . . ?
C57 N20 C89 C90 -83(3) . . . . ?
C87 N20 C89 C90 97(2) . . . . ?
C61 N15 C91 C92 -98(2) . . . . ?
C60 N15 C91 C92 85(2) . . . . ?
C74 N17 C93 C94 105(3) . . . . ?
C71 N17 C93 C94 -82(3) . . . . ?
C101 N21 C95 C100 3(2) . . . . ?
Nd1 N21 C95 C100 -140.8(14) . . . . ?
C101 N21 C95 C96 -175(2) . . . . ?
Nd1 N21 C95 C96 41(3) . . . . ?
C100 C95 C96 C97 3(3) . . . . ?
N21 C95 C96 C97 -179.1(19) . . . . ?
C95 C96 C97 C98 0(3) . . . . ?
C96 C97 C98 C99 -4(3) . . . . ?
C97 C98 C99 C100 4(3) . . . . ?
C101 N22 C100 C95 3(2) . . . . ?
C132 N22 C100 C95 173.8(16) . . . . ?
C101 N22 C100 C99 -180(2) . . . . ?
C132 N22 C100 C99 -9(3) . . . . ?
C96 C95 C100 N22 174.2(17) . . . . ?
N21 C95 C100 N22 -4(2) . . . . ?
C96 C95 C100 C99 -3(3) . . . . ?
N21 C95 C100 C99 178.8(17) . . . . ?
C98 C99 C100 N22 -177(2) . . . . ?
C98 C99 C100 C95 0(3) . . . . ?
C95 N21 C101 N22 0(2) . . . . ?
Nd1 N21 C101 N22 151.7(12) . . . . ?
C95 N21 C101 C102 173.0(17) . . . . ?
Nd1 N21 C101 C102 -35(2) . . . . ?
C100 N22 C101 N21 -2(2) . . . . ?
C132 N22 C101 N21 -171.2(17) . . . . ?
C100 N22 C101 C102 -174.9(18) . . . . ?
C132 N22 C101 C102 16(3) . . . . ?
C106 N23 C102 C103 -1(3) . . . . ?
Nd1 N23 C102 C103 154.2(15) . . . . ?
C106 N23 C102 C101 -177.0(16) . . . . ?
Nd1 N23 C102 C101 -21(2) . . . . ?
N21 C101 C102 N23 39(3) . . . . ?
N22 C101 C102 N23 -148.5(18) . . . . ?
N21 C101 C102 C103 -137(2) . . . . ?
N22 C101 C102 C103 36(3) . . . . ?
N23 C102 C103 C104 0(3) . . . . ?
C101 C102 C103 C104 174.6(19) . . . . ?
C102 C103 C104 C105 3(3) . . . . ?
C102 C103 C104 N30 -176.6(19) . . . . ?
C136 N30 C104 C103 -176(2) . . . . ?
C134 N30 C104 C103 10(3) . . . . ?
C136 N30 C104 C105 4(3) . . . . ?
C134 N30 C104 C105 -169(2) . . . . ?
C103 C104 C105 C106 -4(3) . . . . ?
N30 C104 C105 C106 176.0(19) . . . . ?
C102 N23 C106 C105 1(3) . . . . ?
Nd1 N23 C106 C105 -154.5(15) . . . . ?
C102 N23 C106 C107 177.7(16) . . . . ?
Nd1 N23 C106 C107 23(2) . . . . ?
C104 C105 C106 N23 2(3) . . . . ?
C104 C105 C106 C107 -174.9(19) . . . . ?
C113 N24 C107 N25 5(2) . . . . ?
Nd1 N24 C107 N25 162.5(13) . . . . ?
C113 N24 C107 C106 176.1(18) . . . . ?
Nd1 N24 C107 C106 -26(2) . . . . ?
C108 N25 C107 N24 -8(2) . . . . ?
C138 N25 C107 N24 164(2) . . . . ?
C108 N25 C107 C106 -178.9(19) . . . . ?
C138 N25 C107 C106 -7(4) . . . . ?
N23 C106 C107 N24 4(3) . . . . ?
C105 C106 C107 N24 -179.0(19) . . . . ?
N23 C106 C107 N25 174.1(18) . . . . ?
C105 C106 C107 N25 -9(3) . . . . ?
C107 N25 C108 C113 7(2) . . . . ?
C138 N25 C108 C113 -165(2) . . . . ?
C107 N25 C108 C109 -180(2) . . . . ?
C138 N25 C108 C109 7(4) . . . . ?
C113 C108 C109 C110 -2(4) . . . . ?
N25 C108 C109 C110 -173(2) . . . . ?
C108 C109 C110 C111 3(4) . . . . ?
C109 C110 C111 C112 -2(4) . . . . ?
C109 C110 C111 C114 178(2) . . . . ?
C110 C111 C112 C113 -1(3) . . . . ?
C114 C111 C112 C113 178.4(19) . . . . ?
N25 C108 C113 C112 172.0(18) . . . . ?
C109 C108 C113 C112 -1(3) . . . . ?
N25 C108 C113 N24 -5(2) . . . . ?
C109 C108 C113 N24 -178(2) . . . . ?
C111 C112 C113 C108 2(3) . . . . ?
C111 C112 C113 N24 179(2) . . . . ?
C107 N24 C113 C108 0(2) . . . . ?
Nd1 N24 C113 C108 -150.3(15) . . . . ?
C107 N24 C113 C112 -176(2) . . . . ?
Nd1 N24 C113 C112 33(3) . . . . ?
C112 C111 C114 C115 26(3) . . . . ?
C110 C111 C114 C115 -154.6(19) . . . . ?
C111 C114 C115 C120 65(3) . . . . ?
C111 C114 C115 C116 -117(2) . . . . ?
C120 C115 C116 C117 -4(3) . . . . ?
C114 C115 C116 C117 178(2) . . . . ?
C115 C116 C117 C118 3(3) . . . . ?
C116 C117 C118 C119 2(3) . . . . ?
C116 C117 C118 N27 178(2) . . . . ?
C121 N27 C118 C117 -176(2) . . . . ?
C140 N27 C118 C117 3(3) . . . . ?
C121 N27 C118 C119 0(2) . . . . ?
C140 N27 C118 C119 178.9(17) . . . . ?
C117 C118 C119 N26 176.1(18) . . . . ?
N27 C118 C119 N26 0(2) . . . . ?
C117 C118 C119 C120 -6(3) . . . . ?
N27 C118 C119 C120 177.9(17) . . . . ?
C121 N26 C119 C118 0(2) . . . . ?
Nd2 N26 C119 C118 -172.5(12) . . . . ?
C121 N26 C119 C120 -177(2) . . . . ?
Nd2 N26 C119 C120 10(3) . . . . ?
C116 C115 C120 C119 1(3) . . . . ?
C114 C115 C120 C119 178.3(18) . . . . ?
C118 C119 C120 C115 4(3) . . . . ?
N26 C119 C120 C115 -178(2) . . . . ?
C119 N26 C121 N27 0(2) . . . . ?
Nd2 N26 C121 N27 173.3(11) . . . . ?
C119 N26 C121 C122 175.7(17) . . . . ?
Nd2 N26 C121 C122 -11(2) . . . . ?
C118 N27 C121 N26 0(2) . . . . ?
C140 N27 C121 N26 -178.6(18) . . . . ?
C118 N27 C121 C122 -175.6(18) . . . . ?
C140 N27 C121 C122 6(3) . . . . ?
C126 N28 C122 C123 -5(3) . . . . ?
Nd2 N28 C122 C123 171.9(15) . . . . ?
C126 N28 C122 C121 176.8(17) . . . . ?
Nd2 N28 C122 C121 -7(2) . . . . ?
N26 C121 C122 N28 11(3) . . . . ?
N27 C121 C122 N28 -173.2(18) . . . . ?
N26 C121 C122 C123 -167(2) . . . . ?
N27 C121 C122 C123 8(3) . . . . ?
N28 C122 C123 C124 1(3) . . . . ?
C121 C122 C123 C124 179(2) . . . . ?
C122 C123 C124 C125 1(4) . . . . ?
C123 C124 C125 C126 1(4) . . . . ?
C122 N28 C126 C125 7(3) . . . . ?
Nd2 N28 C126 C125 -170.0(16) . . . . ?
C122 N28 C126 C127 -178.5(18) . . . . ?
Nd2 N28 C126 C127 5(2) . . . . ?
C124 C125 C126 N28 -5(3) . . . . ?
C124 C125 C126 C127 -179(2) . . . . ?
Nd2 O3 C127 N29 -137.5(16) . . . . ?
Nd2 O3 C127 C126 41(2) . . . . ?
C130 N29 C127 O3 -12(3) . . . . ?
C128 N29 C127 O3 171(2) . . . . ?
C130 N29 C127 C126 169(2) . . . . ?
C128 N29 C127 C126 -7(3) . . . . ?
N28 C126 C127 O3 -28(3) . . . . ?
C125 C126 C127 O3 146(2) . . . . ?
N28 C126 C127 N29 150(2) . . . . ?
C125 C126 C127 N29 -35(3) . . . . ?
C127 N29 C128 C129 -139(3) . . . . ?
C130 N29 C128 C129 45(3) . . . . ?
C127 N29 C130 C131 86(3) . . . . ?
C128 N29 C130 C131 -97(3) . . . . ?
C100 N22 C132 C133 -75(2) . . . . ?
C101 N22 C132 C133 93(2) . . . . ?
C104 N30 C134 C135 -89(3) . . . . ?
C136 N30 C134 C135 96(2) . . . . ?
C104 N30 C136 C137 -84(3) . . . . ?
C134 N30 C136 C137 90(2) . . . . ?
C107 N25 C138 C139 95(3) . . . . ?
C108 N25 C138 C139 -94(3) . . . . ?
C121 N27 C140 C141 75(3) . . . . ?
C118 N27 C140 C141 -103(2) . . . . ?
C142 O28 C143 C145 -168.9(18) . . . . ?
C142 O28 C143 C144 72(2) . . . . ?
C142 O28 C143 C146 -53(2) . . . . ?
